data_4076754
loop_
_publ_author_name
'Bustelo, Emilio'
'Jim\'enez-Tenorio, Manuel'
'Mereiter, Kurt'
'Puerta, M. Carmen'
'Valerga, Pedro'

_publ_section_title
;
 Reactivity of the Electron-Rich Allenylidene&#x2212;Ruthenium Complexes
 [Cp*Ru{CCC(R)Ph}(dippe)][BPh4] (R = H, Ph). X-Ray Crystal Structure of a
 Novel Dicationic Ruthenium Carbyne (Cp* = C5Me5; dippe =
 1,2-bis(diisopropylphosphine)ethane)
;
_journal_issue 9
_journal_name_full Organometallics
_journal_page_first 1903
_journal_paper_doi 10.1021/om0110538
_journal_volume 21
_journal_year 2002
_chemical_formula_moiety 'C39 H58 P2 Ru 2+, 2( C32 H12 B F24 1- )'
_chemical_formula_sum 'C103 H82 B2 F48 P2 Ru'
_chemical_formula_weight 2416.32
_chemical_name_systematic
; 
 ? 
;
_space_group_IT_number 2
_symmetry_cell_setting triclinic
_symmetry_space_group_name_Hall '-P 1'
_symmetry_space_group_name_H-M 'P -1'
_atom_sites_solution_hydrogens geom
_atom_sites_solution_primary direct
_atom_sites_solution_secondary difmap
_audit_creation_method SHELXL-97
_cell_angle_alpha 97.97(2)
_cell_angle_beta 98.67(2)
_cell_angle_gamma 102.12(2)
_cell_formula_units_Z 2
_cell_length_a 13.878(5)
_cell_length_b 14.199(5)
_cell_length_c 27.619(9)
_cell_measurement_reflns_used 8025
_cell_measurement_temperature 208(2)
_cell_measurement_theta_max 29.9
_cell_measurement_theta_min 2.4
_cell_volume 5178(3)
_computing_cell_refinement 'Bruker SAINT'
_computing_data_collection 'Bruker SMART'
_computing_data_reduction 'Bruker SAINT, SADABS, XPREP'
_computing_molecular_graphics 'Bruker SHELXTL'
_computing_publication_material 'Bruker SHELXTL'
_computing_structure_refinement 'SHELXL-97 (Sheldrick, 1997)'
_computing_structure_solution 'SHELXS-97 (Sheldrick, 1997)'
_diffrn_ambient_temperature 208(2)
_diffrn_measured_fraction_theta_full 0.993
_diffrn_measured_fraction_theta_max 0.993
_diffrn_measurement_device_type 'Bruker SMART 3-circle with CCD area detector'
_diffrn_measurement_method 'omega scans'
_diffrn_radiation_monochromator graphite
_diffrn_radiation_source 'fine-focus sealed tube'
_diffrn_radiation_type MoK\a
_diffrn_radiation_wavelength 0.71073
_diffrn_reflns_av_R_equivalents 0.0240
_diffrn_reflns_av_sigmaI/netI 0.0270
_diffrn_reflns_limit_h_max 17
_diffrn_reflns_limit_h_min -17
_diffrn_reflns_limit_k_max 18
_diffrn_reflns_limit_k_min -18
_diffrn_reflns_limit_l_max 33
_diffrn_reflns_limit_l_min -35
_diffrn_reflns_number 62368
_diffrn_reflns_theta_full 27.00
_diffrn_reflns_theta_max 27.00
_diffrn_reflns_theta_min 1.53
_exptl_absorpt_coefficient_mu 0.316
_exptl_absorpt_correction_T_max 1.000
_exptl_absorpt_correction_T_min 0.903
_exptl_absorpt_correction_type 'Semi-empirical from equivalents (prg. SADABS)'
_exptl_crystal_colour darkred
_exptl_crystal_density_diffrn 1.550
_exptl_crystal_density_method 'not measured'
_exptl_crystal_description oval
_exptl_crystal_F_000 2432
_exptl_crystal_size_max 0.60
_exptl_crystal_size_mid 0.50
_exptl_crystal_size_min 0.40
_refine_diff_density_max 1.100
_refine_diff_density_min -1.098
_refine_diff_density_rms 0.070
_refine_ls_extinction_method none
_refine_ls_goodness_of_fit_ref 1.027
_refine_ls_hydrogen_treatment mixed
_refine_ls_matrix_type full
_refine_ls_number_parameters 1476
_refine_ls_number_reflns 22443
_refine_ls_number_restraints 210
_refine_ls_restrained_S_all 1.040
_refine_ls_R_factor_all 0.0630
_refine_ls_R_factor_gt 0.0528
_refine_ls_shift/su_max 0.049
_refine_ls_shift/su_mean 0.001
_refine_ls_structure_factor_coef Fsqd
_refine_ls_weighting_details 'calc w=1/[\s^2^(Fo^2^)+(0.0658P)^2^+7.0057P] where P=(Fo^2^+2Fc^2^)/3'
_refine_ls_weighting_scheme calc
_refine_ls_wR_factor_gt 0.1322
_refine_ls_wR_factor_ref 0.1404
_reflns_number_gt 19065
_reflns_number_total 22443
_reflns_threshold_expression >2sigma(I)
_cod_data_source_file om0110538.cif
_cod_data_source_block (9)
_cod_depositor_comments
;
The following automatic conversions were performed:

'_symmetry_cell_setting' value 'Triclinic' changed to 'triclinic'
according to /home/saulius/struct/CIF-dictionaries/cif_core.dic
dictionary named 'cif_core.dic' version 2.4.1 from 2010-06-29.

Automatic conversion script
Id: cif_fix_values 1715 2011-07-08 13:25:40Z adriana 
;
_cod_original_sg_symbol_H-M P-1
_cod_database_code 4076754

loop_
_symmetry_equiv_pos_as_xyz
'x, y, z'
'-x, -y, -z'

loop_
_atom_site_label
_atom_site_type_symbol
_atom_site_fract_x
_atom_site_fract_y
_atom_site_fract_z
_atom_site_U_iso_or_equiv
_atom_site_adp_type
_atom_site_occupancy
_atom_site_symmetry_multiplicity
_atom_site_calc_flag
_atom_site_refinement_flags
Ru Ru 0.671947(15) 0.748713(14) 0.244489(7) 0.02468(6) Uani 1 1 d .
P1 P 0.68967(6) 0.84179(5) 0.17913(3) 0.03297(15) Uani 1 1 d .
P2 P 0.84734(6) 0.81915(7) 0.26762(4) 0.0547(3) Uani 1 1 d .
C1 C 0.6664(3) 0.5784(2) 0.22571(12) 0.0424(7) Uani 1 1 d .
C2 C 0.5833(3) 0.5952(2) 0.19466(11) 0.0450(8) Uani 1 1 d .
C3 C 0.5220(2) 0.6343(2) 0.22534(12) 0.0388(6) Uani 1 1 d .
C4 C 0.5665(2) 0.6389(2) 0.27576(11) 0.0342(6) Uani 1 1 d .
C5 C 0.6566(2) 0.6061(2) 0.27631(11) 0.0356(6) Uani 1 1 d .
C6 C 0.7375(4) 0.5193(3) 0.2095(2) 0.0801(15) Uani 1 1 d .
H6A H 0.7064 0.4502 0.2056 0.120 Uiso 1 1 calc R
H6B H 0.7985 0.5355 0.2344 0.120 Uiso 1 1 calc R
H6C H 0.7536 0.5341 0.1780 0.120 Uiso 1 1 calc R
C7 C 0.5507(4) 0.5580(3) 0.14016(14) 0.0876(18) Uani 1 1 d .
H7A H 0.5155 0.4897 0.1346 0.131 Uiso 1 1 calc R
H7B H 0.6090 0.5645 0.1243 0.131 Uiso 1 1 calc R
H7C H 0.5064 0.5957 0.1261 0.131 Uiso 1 1 calc R
C8 C 0.4174(3) 0.6429(3) 0.20732(19) 0.0695(13) Uani 1 1 d .
H8A H 0.3714 0.5793 0.2029 0.104 Uiso 1 1 calc R
H8B H 0.4141 0.6660 0.1758 0.104 Uiso 1 1 calc R
H8C H 0.3989 0.6889 0.2316 0.104 Uiso 1 1 calc R
C9 C 0.5193(3) 0.6577(3) 0.32025(15) 0.0594(10) Uani 1 1 d .
H9A H 0.4775 0.5969 0.3249 0.089 Uiso 1 1 calc R
H9B H 0.4785 0.7044 0.3152 0.089 Uiso 1 1 calc R
H9C H 0.5713 0.6838 0.3495 0.089 Uiso 1 1 calc R
C10 C 0.7107(3) 0.5764(3) 0.32050(15) 0.0613(10) Uani 1 1 d .
H10A H 0.6815 0.5084 0.3213 0.092 Uiso 1 1 calc R
H10B H 0.7049 0.6172 0.3506 0.092 Uiso 1 1 calc R
H10C H 0.7810 0.5843 0.3183 0.092 Uiso 1 1 calc R
C11 C 0.8164(4) 0.9222(4) 0.19427(18) 0.098(2) Uani 1 1 d .
H11A H 0.8526 0.9036 0.1680 0.118 Uiso 1 1 calc R
H11B H 0.8098 0.9891 0.1926 0.118 Uiso 1 1 calc R
C12 C 0.8710(4) 0.9242(5) 0.2357(3) 0.164(4) Uani 1 1 d .
H12A H 0.8665 0.9818 0.2585 0.197 Uiso 1 1 calc R
H12B H 0.9406 0.9348 0.2306 0.197 Uiso 1 1 calc R
C13 C 0.6008(4) 0.9215(3) 0.17472(16) 0.0708(13) Uani 1 1 d .
H13 H 0.5847 0.9323 0.2085 0.085 Uiso 1 1 calc R
C14 C 0.5041(3) 0.8685(4) 0.1425(2) 0.0915(19) Uani 1 1 d .
H14A H 0.4585 0.9117 0.1408 0.137 Uiso 1 1 calc R
H14B H 0.4752 0.8121 0.1562 0.137 Uiso 1 1 calc R
H14C H 0.5153 0.8469 0.1093 0.137 Uiso 1 1 calc R
C15 C 0.6370(5) 1.0226(3) 0.16427(19) 0.0912(17) Uani 1 1 d .
H15A H 0.5827 1.0560 0.1630 0.137 Uiso 1 1 calc R
H15B H 0.6594 1.0182 0.1326 0.137 Uiso 1 1 calc R
H15C H 0.6924 1.0588 0.1904 0.137 Uiso 1 1 calc R
C16 C 0.6834(2) 0.7776(2) 0.11587(11) 0.0408(7) Uani 1 1 d .
H16 H 0.6145 0.7364 0.1044 0.049 Uiso 1 1 calc R
C17 C 0.7553(3) 0.7093(3) 0.11395(14) 0.0548(9) Uani 1 1 d .
H17A H 0.7492 0.6772 0.0799 0.082 Uiso 1 1 calc R
H17B H 0.7387 0.6604 0.1345 0.082 Uiso 1 1 calc R
H17C H 0.8237 0.7471 0.1262 0.082 Uiso 1 1 calc R
C18 C 0.7019(3) 0.8488(3) 0.07923(13) 0.0612(10) Uani 1 1 d .
H18A H 0.6979 0.8120 0.0464 0.092 Uiso 1 1 calc R
H18B H 0.7680 0.8923 0.0902 0.092 Uiso 1 1 calc R
H18C H 0.6515 0.8869 0.0780 0.092 Uiso 1 1 calc R
C19 C 0.8948(5) 0.8772(4) 0.3337(2) 0.122(3) Uani 1 1 d .
H19 H 0.8456 0.9185 0.3346 0.146 Uiso 1 1 calc R
C20 C 0.8567(4) 0.8196(4) 0.37082(18) 0.0892(16) Uani 1 1 d .
H20A H 0.8854 0.8557 0.4041 0.134 Uiso 1 1 calc R
H20B H 0.8756 0.7574 0.3668 0.134 Uiso 1 1 calc R
H20C H 0.7842 0.8082 0.3657 0.134 Uiso 1 1 calc R
C21 C 0.9740(9) 0.9515(7) 0.3477(4) 0.261(9) Uani 1 1 d .
H21A H 0.9862 0.9710 0.3836 0.392 Uiso 1 1 calc R
H21B H 0.9618 1.0060 0.3320 0.392 Uiso 1 1 calc R
H21C H 1.0321 0.9320 0.3378 0.392 Uiso 1 1 calc R
C22 C 0.9329(3) 0.7431(4) 0.24847(18) 0.0726(12) Uani 1 1 d .
H22 H 0.8952 0.6957 0.2185 0.087 Uiso 1 1 calc R
C23 C 0.9626(3) 0.6824(4) 0.2882(2) 0.0853(15) Uani 1 1 d .
H23A H 1.0073 0.6439 0.2767 0.128 Uiso 1 1 calc R
H23B H 0.9028 0.6392 0.2938 0.128 Uiso 1 1 calc R
H23C H 0.9962 0.7262 0.3190 0.128 Uiso 1 1 calc R
C24 C 1.0288(3) 0.7998(6) 0.2339(2) 0.110(2) Uani 1 1 d .
H24A H 1.0692 0.7548 0.2245 0.164 Uiso 1 1 calc R
H24E H 1.0670 0.8490 0.2620 0.164 Uiso 1 1 calc R
H24F H 1.0105 0.8314 0.2061 0.164 Uiso 1 1 calc R
C25 C 0.6496(2) 0.84780(19) 0.28385(10) 0.0318(5) Uani 1 1 d .
C26 C 0.6418(2) 0.9215(2) 0.32063(11) 0.0386(6) Uani 1 1 d .
H26 H 0.6853 0.9288 0.3512 0.046 Uiso 1 1 calc R
C27 C 0.5796(2) 0.9860(2) 0.31910(11) 0.0397(6) Uani 1 1 d .
C28 C 0.4888(3) 0.9692(2) 0.28105(12) 0.0445(7) Uani 1 1 d .
C29 C 0.4233(3) 0.8771(3) 0.26762(13) 0.0484(8) Uani 1 1 d .
H29 H 0.4391 0.8246 0.2819 0.058 Uiso 1 1 calc R
C30 C 0.3349(3) 0.8619(3) 0.23337(15) 0.0620(10) Uani 1 1 d .
H30 H 0.2901 0.7999 0.2252 0.074 Uiso 1 1 calc R
C31 C 0.3131(4) 0.9385(4) 0.21131(17) 0.0761(13) Uani 1 1 d .
H31 H 0.2543 0.9282 0.1875 0.091 Uiso 1 1 calc R
C32 C 0.3774(4) 1.0294(4) 0.22420(17) 0.0756(13) Uani 1 1 d .
H32 H 0.3622 1.0810 0.2089 0.091 Uiso 1 1 calc R
C33 C 0.4639(3) 1.0464(3) 0.25938(15) 0.0607(10) Uani 1 1 d .
H33 H 0.5060 1.1096 0.2687 0.073 Uiso 1 1 calc R
C34 C 0.6046(3) 1.0739(2) 0.35762(12) 0.0444(7) Uani 1 1 d .
C35 C 0.7037(3) 1.1217(3) 0.37792(14) 0.0573(9) Uani 1 1 d .
H35 H 0.7558 1.0972 0.3667 0.069 Uiso 1 1 calc R
C36 C 0.7270(4) 1.2047(3) 0.41449(17) 0.0741(13) Uani 1 1 d .
H36 H 0.7942 1.2377 0.4270 0.089 Uiso 1 1 calc R
C37 C 0.6507(4) 1.2383(3) 0.43219(17) 0.0792(14) Uani 1 1 d .
H37 H 0.6661 1.2936 0.4575 0.095 Uiso 1 1 calc R
C38 C 0.5524(4) 1.1920(3) 0.41329(18) 0.0742(13) Uani 1 1 d .
H38 H 0.5011 1.2153 0.4261 0.089 Uiso 1 1 calc R
C39 C 0.5278(3) 1.1107(3) 0.37534(16) 0.0602(10) Uani 1 1 d .
H39 H 0.4603 1.0806 0.3617 0.072 Uiso 1 1 calc R
B1 B 0.2134(2) 0.3358(2) 0.07346(11) 0.0299(6) Uani 1 1 d .
C40 C 0.19896(19) 0.4321(2) 0.04766(10) 0.0304(5) Uani 1 1 d .
C41 C 0.2226(2) 0.5275(2) 0.07406(11) 0.0346(6) Uani 1 1 d .
H41 H 0.2554 0.5398 0.1074 0.042 Uiso 1 1 calc R
C42 C 0.1993(2) 0.6056(2) 0.05290(12) 0.0380(6) Uani 1 1 d .
C43 C 0.1544(2) 0.5919(2) 0.00334(11) 0.0369(6) Uani 1 1 d .
H43 H 0.1380 0.6442 -0.0109 0.044 Uiso 1 1 calc R
C44 C 0.1344(2) 0.4994(2) -0.02434(11) 0.0345(6) Uani 1 1 d .
C45 C 0.1552(2) 0.4210(2) -0.00268(10) 0.0322(5) Uani 1 1 d .
H45 H 0.1393 0.3585 -0.0225 0.039 Uiso 1 1 calc R
C46 C 0.2219(3) 0.7051(2) 0.08418(15) 0.0587(10) Uani 1 1 d .
C47 C 0.0907(3) 0.4835(2) -0.07878(12) 0.0448(7) Uani 1 1 d .
C48 C 0.30547(19) 0.29143(19) 0.05646(10) 0.0301(5) Uani 1 1 d .
C49 C 0.3877(2) 0.3466(2) 0.04095(10) 0.0335(6) Uani 1 1 d .
H49 H 0.3878 0.4110 0.0364 0.040 Uiso 1 1 calc R
C50 C 0.4695(2) 0.3086(2) 0.03214(11) 0.0385(6) Uani 1 1 d .
C51 C 0.4730(2) 0.2145(2) 0.03861(12) 0.0401(6) Uani 1 1 d .
H51 H 0.5288 0.1896 0.0331 0.048 Uiso 1 1 calc R
C52 C 0.3926(2) 0.1582(2) 0.05328(11) 0.0383(6) Uani 1 1 d .
C53 C 0.3105(2) 0.1958(2) 0.06192(10) 0.0331(6) Uani 1 1 d .
H53 H 0.2567 0.1556 0.0718 0.040 Uiso 1 1 calc R
C54 C 0.5559(2) 0.3685(3) 0.01436(14) 0.0484(8) Uani 1 1 d .
C55 C 0.3921(3) 0.0547(3) 0.05866(16) 0.0559(9) Uani 1 1 d .
C56 C 0.2380(2) 0.36634(19) 0.13466(10) 0.0320(5) Uani 1 1 d .
C57 C 0.1773(2) 0.4144(2) 0.16053(11) 0.0361(6) Uani 1 1 d .
H57 H 0.1230 0.4316 0.1421 0.043 Uiso 1 1 calc R
C58 C 0.1942(3) 0.4375(2) 0.21210(12) 0.0432(7) Uani 1 1 d .
C59 C 0.2738(3) 0.4148(2) 0.24099(11) 0.0476(8) Uani 1 1 d .
H59 H 0.2847 0.4293 0.2759 0.057 Uiso 1 1 calc R
C60 C 0.3366(2) 0.3704(2) 0.21684(12) 0.0431(7) Uani 1 1 d .
C61 C 0.3193(2) 0.3466(2) 0.16495(11) 0.0354(6) Uani 1 1 d .
H61 H 0.3638 0.3161 0.1498 0.043 Uiso 1 1 calc R
C62 C 0.1276(3) 0.4900(3) 0.23681(14) 0.0630(10) Uani 1 1 d .
C63 C 0.4256(3) 0.3472(3) 0.24659(14) 0.0592(10) Uani 1 1 d .
C64 C 0.10650(19) 0.25347(19) 0.05337(10) 0.0300(5) Uani 1 1 d .
C65 C 0.0867(2) 0.1951(2) 0.00613(10) 0.0329(5) Uani 1 1 d .
H65 H 0.1395 0.1960 -0.0117 0.039 Uiso 1 1 calc R
C66 C -0.0079(2) 0.1355(2) -0.01584(11) 0.0353(6) Uani 1 1 d .
C67 C -0.0864(2) 0.1296(2) 0.00984(11) 0.0380(6) Uani 1 1 d .
H67 H -0.1503 0.0901 -0.0046 0.046 Uiso 1 1 calc R
C68 C -0.0684(2) 0.1836(2) 0.05745(11) 0.0359(6) Uani 1 1 d .
C69 C 0.0251(2) 0.2434(2) 0.07866(10) 0.0321(5) Uani 1 1 d .
H69 H 0.0346 0.2786 0.1111 0.039 Uiso 1 1 calc R
C70 C -0.0230(2) 0.0813(2) -0.06782(12) 0.0441(7) Uani 1 1 d .
C71 C -0.1518(2) 0.1767(3) 0.08646(13) 0.0465(7) Uani 1 1 d .
F461 F 0.2663(6) 0.7145(3) 0.12736(18) 0.150(4) Uani 0.714(5) 1 d P
F462 F 0.1380(4) 0.7378(4) 0.0845(3) 0.142(3) Uani 0.714(5) 1 d P
F463 F 0.2648(6) 0.7749(3) 0.0611(2) 0.129(2) Uani 0.714(5) 1 d P
F471 F 0.0238(2) 0.5344(2) -0.08857(9) 0.0902(9) Uani 1 1 d .
F472 F 0.0481(3) 0.3917(2) -0.09838(10) 0.1035(11) Uani 1 1 d .
F473 F 0.1601(2) 0.5086(3) -0.10539(9) 0.1020(11) Uani 1 1 d .
F541 F 0.5371(2) 0.3695(3) -0.03295(10) 0.1081(12) Uani 1 1 d .
F542 F 0.5807(2) 0.4612(2) 0.03546(11) 0.0962(10) Uani 1 1 d .
F543 F 0.6372(2) 0.3379(3) 0.0227(2) 0.159(2) Uani 1 1 d .
F551 F 0.4809(2) 0.0349(2) 0.06215(15) 0.0798(11) Uani 0.897(4) 1 d P
F552 F 0.3518(4) 0.0270(3) 0.0955(2) 0.126(2) Uani 0.897(4) 1 d P
F553 F 0.3381(3) -0.0088(2) 0.01877(18) 0.1178(16) Uani 0.897(4) 1 d P
F621 F 0.0359(2) 0.4708(4) 0.21187(12) 0.1361(17) Uani 1 1 d .
F622 F 0.1183(3) 0.4710(3) 0.28132(11) 0.1118(11) Uani 1 1 d .
F623 F 0.1614(3) 0.5852(2) 0.24378(18) 0.1336(16) Uani 1 1 d .
F631 F 0.4551(5) 0.2725(4) 0.22448(19) 0.132(3) Uani 0.747(5) 1 d P
F632 F 0.4979(4) 0.4173(3) 0.2626(3) 0.166(4) Uani 0.747(5) 1 d P
F633 F 0.4010(4) 0.3062(6) 0.2857(2) 0.140(3) Uani 0.747(5) 1 d P
F701 F 0.0459(2) 0.0305(2) -0.07413(10) 0.0865(8) Uani 1 1 d .
F702 F -0.1097(2) 0.0209(3) -0.08295(11) 0.1314(16) Uani 1 1 d .
F703 F -0.0116(3) 0.14024(19) -0.10071(8) 0.0860(9) Uani 1 1 d .
F711 F -0.1297(3) 0.2371(5) 0.12954(15) 0.122(2) Uani 0.745(5) 1 d P
F712 F -0.1852(6) 0.0903(4) 0.0939(4) 0.178(4) Uani 0.745(5) 1 d P
F713 F -0.2297(3) 0.2017(5) 0.06388(16) 0.1049(19) Uani 0.745(5) 1 d P
F464 F 0.1971(8) 0.7710(7) 0.0668(4) 0.0630(11) Uiso 0.286(5) 1 d PD
F465 F 0.3233(6) 0.7358(6) 0.0995(4) 0.0630(11) Uiso 0.286(5) 1 d PD
F466 F 0.1854(7) 0.7040(7) 0.1260(4) 0.0630(11) Uiso 0.286(5) 1 d PD
F554 F 0.3156(15) 0.009(2) 0.0660(10) 0.0630(11) Uiso 0.103(4) 1 d PD
F555 F 0.4172(19) 0.0053(17) 0.0240(7) 0.0630(11) Uiso 0.103(4) 1 d PD
F556 F 0.4626(15) 0.0599(16) 0.0999(8) 0.0630(11) Uiso 0.103(4) 1 d PD
F634 F 0.4557(8) 0.4034(8) 0.2898(4) 0.0630(11) Uiso 0.253(5) 1 d PD
F635 F 0.4189(8) 0.2674(7) 0.2522(5) 0.0630(11) Uiso 0.253(5) 1 d PD
F636 F 0.5091(8) 0.3693(8) 0.2241(4) 0.0630(11) Uiso 0.253(5) 1 d PD
F714 F -0.2351(7) 0.1183(8) 0.0647(3) 0.0630(11) Uiso 0.255(5) 1 d PD
F715 F -0.1720(8) 0.2579(7) 0.1000(4) 0.0630(11) Uiso 0.255(5) 1 d PD
F716 F -0.1302(8) 0.1420(9) 0.1270(4) 0.0630(11) Uiso 0.255(5) 1 d PD
B2 B 0.8253(2) 0.7330(2) 0.59151(12) 0.0317(6) Uani 1 1 d .
C72 C 0.8918(2) 0.7201(2) 0.54759(10) 0.0335(6) Uani 1 1 d .
C73 C 0.8764(2) 0.6374(2) 0.51097(11) 0.0376(6) Uani 1 1 d .
H73 H 0.8263 0.5819 0.5117 0.045 Uiso 1 1 calc R
C74 C 0.9328(2) 0.6343(2) 0.47334(12) 0.0428(7) Uani 1 1 d .
C75 C 1.0068(2) 0.7139(3) 0.47056(12) 0.0443(7) Uani 1 1 d .
H75 H 1.0452 0.7115 0.4453 0.053 Uiso 1 1 calc R
C76 C 1.0231(2) 0.7979(2) 0.50613(12) 0.0419(7) Uani 1 1 d .
C77 C 0.9669(2) 0.8008(2) 0.54353(11) 0.0381(6) Uani 1 1 d .
H77 H 0.9793 0.8587 0.5670 0.046 Uiso 1 1 calc R
C78 C 0.9132(3) 0.5430(3) 0.43530(14) 0.0585(9) Uani 1 1 d .
C79 C 1.0993(3) 0.8874(3) 0.50230(15) 0.0540(8) Uani 1 1 d .
C80 C 0.8967(2) 0.75899(19) 0.64681(11) 0.0340(6) Uani 1 1 d .
C81 C 0.8627(2) 0.7944(2) 0.68948(11) 0.0354(6) Uani 1 1 d .
H81 H 0.7976 0.8050 0.6860 0.042 Uiso 1 1 calc R
C82 C 0.9217(2) 0.8143(2) 0.73675(11) 0.0382(6) Uani 1 1 d .
C83 C 1.0153(3) 0.7934(2) 0.74424(12) 0.0461(7) Uani 1 1 d .
H83 H 1.0548 0.8057 0.7763 0.055 Uiso 1 1 calc R
C84 C 1.0490(3) 0.7538(3) 0.70312(13) 0.0481(7) Uani 1 1 d .
C85 C 0.9922(2) 0.7391(2) 0.65542(12) 0.0407(6) Uani 1 1 d .
H85 H 1.0186 0.7151 0.6281 0.049 Uiso 1 1 calc R
C86 C 0.8862(3) 0.8617(3) 0.78042(12) 0.0482(8) Uani 1 1 d .
C87 C 1.1483(3) 0.7278(4) 0.71107(17) 0.0756(13) Uani 1 1 d .
C88 C 0.7439(2) 0.62981(19) 0.59065(10) 0.0320(5) Uani 1 1 d .
C89 C 0.6402(2) 0.6182(2) 0.58232(10) 0.0340(6) Uani 1 1 d .
H89 H 0.6138 0.6727 0.5776 0.041 Uiso 1 1 calc R
C90 C 0.5742(2) 0.5285(2) 0.58071(10) 0.0350(6) Uani 1 1 d .
C91 C 0.6097(2) 0.4469(2) 0.58785(10) 0.0357(6) Uani 1 1 d .
H91 H 0.5653 0.3861 0.5862 0.043 Uiso 1 1 calc R
C92 C 0.7128(2) 0.4568(2) 0.59751(11) 0.0365(6) Uani 1 1 d .
C93 C 0.7781(2) 0.5463(2) 0.59908(11) 0.0355(6) Uani 1 1 d .
H93 H 0.8475 0.5510 0.6060 0.043 Uiso 1 1 calc R
C94 C 0.4641(2) 0.5220(2) 0.57137(13) 0.0453(7) Uani 1 1 d .
C95 C 0.7502(3) 0.3673(2) 0.60521(13) 0.0472(7) Uani 1 1 d .
C96 C 0.7680(2) 0.81941(19) 0.57759(10) 0.0308(5) Uani 1 1 d .
C97 C 0.7758(2) 0.90836(19) 0.60834(10) 0.0331(6) Uani 1 1 d .
H97 H 0.8153 0.9214 0.6404 0.040 Uiso 1 1 calc R
C98 C 0.7267(2) 0.9790(2) 0.59315(11) 0.0370(6) Uani 1 1 d .
C99 C 0.6695(2) 0.9642(2) 0.54623(11) 0.0377(6) Uani 1 1 d .
H99 H 0.6367 1.0116 0.5360 0.045 Uiso 1 1 calc R
C100 C 0.6621(2) 0.8770(2) 0.51448(11) 0.0366(6) Uani 1 1 d .
C101 C 0.7097(2) 0.8068(2) 0.52994(11) 0.0346(6) Uani 1 1 d .
H101 H 0.7026 0.7484 0.5076 0.041 Uiso 1 1 calc R
C102 C 0.7371(3) 1.0730(2) 0.62783(13) 0.0498(8) Uani 1 1 d .
C103 C 0.6018(3) 0.8595(3) 0.46339(13) 0.0536(9) Uani 1 1 d .
F781 F 0.9775(5) 0.4909(3) 0.44365(13) 0.143(3) Uani 0.843(4) 1 d P
F782 F 0.9247(3) 0.5628(2) 0.38981(9) 0.0795(10) Uani 0.843(4) 1 d P
F783 F 0.8204(4) 0.4909(3) 0.4275(2) 0.151(3) Uani 0.843(4) 1 d P
F791 F 1.18089(18) 0.8656(2) 0.48796(11) 0.0798(7) Uani 1 1 d .
F792 F 1.13162(18) 0.95003(18) 0.54525(9) 0.0718(7) Uani 1 1 d .
F793 F 1.0636(2) 0.9381(2) 0.46932(11) 0.0836(8) Uani 1 1 d .
F861 F 0.9159(5) 0.9539(3) 0.7900(2) 0.135(3) Uani 0.766(5) 1 d P
F862 F 0.9049(4) 0.8242(4) 0.82062(13) 0.112(2) Uani 0.766(5) 1 d P
F863 F 0.7837(3) 0.8411(3) 0.77450(15) 0.0812(12) Uani 0.766(5) 1 d P
F871 F 1.2245(2) 0.8093(3) 0.72207(16) 0.1350(16) Uani 1 1 d .
F872 F 1.1694(2) 0.6796(3) 0.67216(13) 0.1187(13) Uani 1 1 d .
F873 F 1.1636(3) 0.6866(4) 0.74933(17) 0.169(2) Uani 1 1 d .
F941 F 0.43451(15) 0.56426(17) 0.53331(8) 0.0571(5) Uani 1 1 d .
F942 F 0.43373(16) 0.5670(2) 0.61022(8) 0.0713(7) Uani 1 1 d .
F943 F 0.40868(17) 0.43019(17) 0.56149(12) 0.0844(8) Uani 1 1 d .
F951 F 0.84903(18) 0.38509(16) 0.62000(11) 0.0724(7) Uani 1 1 d .
F952 F 0.7259(3) 0.29953(19) 0.56519(11) 0.1032(11) Uani 1 1 d .
F953 F 0.7126(2) 0.32556(18) 0.64078(11) 0.0837(8) Uani 1 1 d .
F021 F 0.6539(2) 1.10640(17) 0.62318(10) 0.0756(7) Uani 1 1 d .
F022 F 0.7586(2) 1.06379(17) 0.67548(8) 0.0751(7) Uani 1 1 d .
F023 F 0.8101(2) 1.14474(15) 0.62092(10) 0.0797(8) Uani 1 1 d .
F031 F 0.5185(4) 0.7933(4) 0.45687(16) 0.128(2) Uani 0.847(4) 1 d P
F032 F 0.5782(4) 0.9357(2) 0.44861(14) 0.120(2) Uani 0.847(4) 1 d P
F033 F 0.6470(4) 0.8225(5) 0.42890(12) 0.146(2) Uani 0.847(4) 1 d P
F784 F 0.8307(12) 0.5201(13) 0.4079(6) 0.0630(11) Uiso 0.157(4) 1 d PD
F785 F 0.8898(12) 0.4579(11) 0.4603(6) 0.0630(11) Uiso 0.157(4) 1 d PD
F786 F 0.9800(10) 0.5209(11) 0.4156(6) 0.0630(11) Uiso 0.157(4) 1 d PD
F864 F 0.8234(9) 0.8177(8) 0.7957(5) 0.0630(11) Uiso 0.234(5) 1 d PD
F865 F 0.8714(9) 0.9463(10) 0.7719(5) 0.0630(11) Uiso 0.234(5) 1 d PD
F866 F 0.9659(7) 0.8994(9) 0.8199(4) 0.0630(11) Uiso 0.234(5) 1 d PD
F034 F 0.6429(12) 0.9178(12) 0.4385(6) 0.0630(11) Uiso 0.153(4) 1 d PD
F035 F 0.5842(14) 0.7763(10) 0.4398(7) 0.0630(11) Uiso 0.153(4) 1 d PD
F036 F 0.5120(11) 0.8790(13) 0.4642(6) 0.0630(11) Uiso 0.153(4) 1 d PD

loop_
_atom_site_aniso_label
_atom_site_aniso_U_11
_atom_site_aniso_U_22
_atom_site_aniso_U_33
_atom_site_aniso_U_23
_atom_site_aniso_U_13
_atom_site_aniso_U_12
Ru 0.02669(10) 0.02371(10) 0.02332(10) 0.00347(7) 0.00558(7) 0.00500(7)
P1 0.0375(4) 0.0301(3) 0.0286(3) 0.0088(3) 0.0036(3) 0.0015(3)
P2 0.0314(4) 0.0524(5) 0.0723(6) 0.0315(5) -0.0118(4) -0.0057(4)
C1 0.0531(18) 0.0258(13) 0.0511(18) 0.0045(12) 0.0228(15) 0.0075(12)
C2 0.064(2) 0.0271(13) 0.0338(15) 0.0039(11) 0.0068(14) -0.0094(13)
C3 0.0365(15) 0.0279(13) 0.0459(16) 0.0124(12) -0.0014(12) -0.0029(11)
C4 0.0368(14) 0.0290(13) 0.0370(14) 0.0102(11) 0.0115(11) 0.0024(11)
C5 0.0365(14) 0.0299(13) 0.0403(15) 0.0142(11) 0.0056(12) 0.0033(11)
C6 0.096(3) 0.041(2) 0.122(4) 0.010(2) 0.062(3) 0.030(2)
C7 0.137(4) 0.057(2) 0.0328(18) -0.0041(16) 0.007(2) -0.042(3)
C8 0.0391(18) 0.046(2) 0.110(3) 0.029(2) -0.019(2) -0.0059(15)
C9 0.071(2) 0.053(2) 0.063(2) 0.0168(17) 0.043(2) 0.0090(18)
C10 0.050(2) 0.065(2) 0.069(2) 0.040(2) -0.0022(17) 0.0036(17)
C11 0.085(3) 0.093(3) 0.079(3) 0.057(3) -0.034(2) -0.056(3)
C12 0.051(3) 0.152(6) 0.264(9) 0.170(6) -0.065(4) -0.052(3)
C13 0.116(4) 0.065(2) 0.064(2) 0.035(2) 0.042(3) 0.060(3)
C14 0.052(2) 0.088(3) 0.173(6) 0.090(4) 0.051(3) 0.037(2)
C15 0.155(5) 0.055(3) 0.075(3) 0.019(2) 0.017(3) 0.045(3)
C16 0.0455(17) 0.0472(17) 0.0306(14) 0.0091(12) 0.0119(12) 0.0080(13)
C17 0.063(2) 0.057(2) 0.052(2) 0.0096(16) 0.0280(17) 0.0195(17)
C18 0.082(3) 0.072(2) 0.0408(18) 0.0242(17) 0.0278(18) 0.022(2)
C19 0.115(5) 0.077(3) 0.116(5) 0.006(3) -0.069(4) -0.030(3)
C20 0.096(4) 0.089(3) 0.061(3) -0.006(2) -0.030(3) 0.019(3)
C21 0.322(15) 0.176(9) 0.167(8) -0.099(7) 0.124(9) -0.174(10)
C22 0.0339(18) 0.112(4) 0.075(3) 0.033(3) 0.0133(18) 0.012(2)
C23 0.054(2) 0.107(4) 0.116(4) 0.047(3) 0.027(3) 0.039(3)
C24 0.042(2) 0.189(7) 0.099(4) 0.057(4) 0.022(2) 0.002(3)
C25 0.0375(14) 0.0302(13) 0.0296(13) 0.0078(10) 0.0093(11) 0.0083(11)
C26 0.0539(18) 0.0364(15) 0.0290(13) 0.0039(11) 0.0108(12) 0.0178(13)
C27 0.0554(18) 0.0352(14) 0.0353(14) 0.0078(12) 0.0192(13) 0.0172(13)
C28 0.0528(18) 0.0449(17) 0.0440(17) 0.0062(13) 0.0178(14) 0.0246(15)
C29 0.0510(19) 0.0491(18) 0.0493(18) 0.0010(14) 0.0148(15) 0.0220(15)
C30 0.051(2) 0.072(3) 0.062(2) -0.0068(19) 0.0111(17) 0.0238(19)
C31 0.067(3) 0.104(4) 0.063(3) -0.002(2) 0.002(2) 0.052(3)
C32 0.091(3) 0.078(3) 0.070(3) 0.014(2) 0.005(2) 0.052(3)
C33 0.074(3) 0.054(2) 0.061(2) 0.0122(17) 0.0119(19) 0.0316(19)
C34 0.064(2) 0.0358(15) 0.0408(16) 0.0076(12) 0.0184(15) 0.0216(14)
C35 0.069(2) 0.0471(19) 0.056(2) -0.0019(16) 0.0041(18) 0.0281(18)
C36 0.089(3) 0.051(2) 0.072(3) -0.0117(19) -0.011(2) 0.029(2)
C37 0.122(4) 0.051(2) 0.063(3) -0.0130(19) 0.004(3) 0.041(3)
C38 0.106(4) 0.053(2) 0.077(3) 0.001(2) 0.040(3) 0.039(2)
C39 0.076(3) 0.0436(18) 0.069(2) 0.0036(17) 0.033(2) 0.0216(18)
B1 0.0284(14) 0.0310(14) 0.0314(14) 0.0090(11) 0.0066(11) 0.0061(11)
C40 0.0227(12) 0.0350(13) 0.0360(14) 0.0108(11) 0.0081(10) 0.0079(10)
C41 0.0301(13) 0.0349(14) 0.0376(14) 0.0095(11) 0.0025(11) 0.0057(11)
C42 0.0334(14) 0.0329(14) 0.0471(16) 0.0095(12) 0.0040(12) 0.0077(11)
C43 0.0317(14) 0.0355(14) 0.0466(16) 0.0153(12) 0.0044(12) 0.0116(11)
C44 0.0270(13) 0.0428(15) 0.0368(14) 0.0132(12) 0.0072(11) 0.0101(11)
C45 0.0321(13) 0.0338(13) 0.0335(13) 0.0095(11) 0.0083(11) 0.0099(11)
C46 0.068(2) 0.0341(16) 0.067(2) 0.0105(16) -0.0088(19) 0.0119(16)
C47 0.0502(18) 0.0504(18) 0.0384(16) 0.0145(14) 0.0052(13) 0.0198(15)
C48 0.0278(12) 0.0332(13) 0.0294(12) 0.0074(10) 0.0049(10) 0.0062(10)
C49 0.0313(13) 0.0329(13) 0.0375(14) 0.0119(11) 0.0081(11) 0.0058(11)
C50 0.0323(14) 0.0425(16) 0.0428(16) 0.0120(12) 0.0115(12) 0.0071(12)
C51 0.0316(14) 0.0468(17) 0.0463(17) 0.0121(13) 0.0100(12) 0.0142(12)
C52 0.0349(14) 0.0396(15) 0.0427(16) 0.0125(12) 0.0051(12) 0.0121(12)
C53 0.0305(13) 0.0345(14) 0.0360(14) 0.0122(11) 0.0076(11) 0.0068(11)
C54 0.0371(16) 0.0540(19) 0.059(2) 0.0165(16) 0.0196(15) 0.0091(14)
C55 0.0453(19) 0.0489(19) 0.083(3) 0.0256(19) 0.0170(18) 0.0205(16)
C56 0.0316(13) 0.0297(13) 0.0333(13) 0.0097(10) 0.0050(10) 0.0023(10)
C57 0.0373(15) 0.0355(14) 0.0340(14) 0.0057(11) 0.0065(11) 0.0055(11)
C58 0.0501(18) 0.0383(15) 0.0375(15) 0.0031(12) 0.0105(13) 0.0031(13)
C59 0.063(2) 0.0425(17) 0.0293(14) 0.0047(12) 0.0022(14) 0.0004(15)
C60 0.0462(17) 0.0366(15) 0.0393(16) 0.0106(12) -0.0040(13) 0.0001(13)
C61 0.0355(14) 0.0313(13) 0.0367(14) 0.0096(11) 0.0016(11) 0.0029(11)
C62 0.075(3) 0.068(3) 0.0446(19) -0.0026(17) 0.0199(19) 0.017(2)
C63 0.070(2) 0.0458(19) 0.049(2) 0.0120(16) -0.0191(18) 0.0048(17)
C64 0.0287(13) 0.0302(13) 0.0341(13) 0.0125(10) 0.0072(10) 0.0080(10)
C65 0.0322(13) 0.0328(13) 0.0356(14) 0.0105(11) 0.0102(11) 0.0065(11)
C66 0.0369(14) 0.0326(14) 0.0361(14) 0.0095(11) 0.0061(11) 0.0057(11)
C67 0.0296(13) 0.0400(15) 0.0424(16) 0.0136(12) 0.0053(11) 0.0011(11)
C68 0.0295(13) 0.0405(15) 0.0415(15) 0.0171(12) 0.0104(11) 0.0074(11)
C69 0.0323(13) 0.0330(13) 0.0336(13) 0.0110(11) 0.0089(11) 0.0081(11)
C70 0.0432(17) 0.0404(16) 0.0445(17) 0.0050(13) 0.0056(13) 0.0039(13)
C71 0.0353(16) 0.0548(19) 0.0512(19) 0.0146(15) 0.0152(14) 0.0058(14)
F461 0.285(10) 0.054(2) 0.073(3) -0.028(2) -0.095(5) 0.072(4)
F462 0.109(4) 0.092(3) 0.203(6) -0.061(4) -0.009(4) 0.059(3)
F463 0.206(7) 0.039(2) 0.122(4) 0.007(2) 0.051(4) -0.026(3)
F471 0.103(2) 0.130(2) 0.0527(13) 0.0117(14) -0.0114(13) 0.0828(19)
F472 0.160(3) 0.0653(16) 0.0571(15) 0.0042(12) -0.0431(17) 0.0150(17)
F473 0.0880(19) 0.181(3) 0.0456(13) 0.0350(17) 0.0287(13) 0.029(2)
F541 0.107(2) 0.133(3) 0.0537(15) 0.0136(15) 0.0302(14) -0.0479(19)
F542 0.0924(19) 0.0820(18) 0.0874(18) -0.0160(14) 0.0489(16) -0.0409(15)
F543 0.0602(17) 0.163(3) 0.325(6) 0.164(4) 0.101(3) 0.056(2)
F551 0.0556(15) 0.0618(16) 0.139(3) 0.0409(18) 0.0203(17) 0.0343(13)
F552 0.192(5) 0.099(3) 0.173(4) 0.106(3) 0.130(4) 0.100(3)
F553 0.111(3) 0.0421(15) 0.169(4) 0.0008(19) -0.039(3) 0.0068(17)
F621 0.081(2) 0.239(5) 0.081(2) -0.049(2) 0.0085(16) 0.078(3)
F622 0.145(3) 0.148(3) 0.0647(17) 0.0189(18) 0.0585(19) 0.057(2)
F623 0.161(3) 0.0672(19) 0.198(4) 0.006(2) 0.106(3) 0.042(2)
F631 0.154(5) 0.159(5) 0.084(3) -0.024(3) -0.049(3) 0.117(4)
F632 0.075(3) 0.065(2) 0.304(10) 0.079(4) -0.104(5) -0.033(2)
F633 0.102(3) 0.247(7) 0.106(4) 0.126(5) 0.015(3) 0.059(4)
F701 0.115(2) 0.0841(18) 0.0639(15) -0.0140(13) 0.0020(14) 0.0585(17)
F702 0.087(2) 0.166(3) 0.0773(19) -0.061(2) 0.0300(16) -0.069(2)
F703 0.155(3) 0.0718(16) 0.0375(11) 0.0137(11) 0.0174(14) 0.0379(17)
F711 0.054(2) 0.215(6) 0.061(2) -0.041(3) 0.0325(19) -0.022(3)
F712 0.208(6) 0.076(3) 0.354(10) 0.114(5) 0.247(8) 0.070(4)
F713 0.059(2) 0.203(6) 0.091(3) 0.058(3) 0.038(2) 0.077(3)
B2 0.0351(15) 0.0266(14) 0.0343(15) 0.0068(11) 0.0077(12) 0.0076(12)
C72 0.0353(14) 0.0320(13) 0.0360(14) 0.0081(11) 0.0068(11) 0.0124(11)
C73 0.0417(15) 0.0340(14) 0.0395(15) 0.0072(12) 0.0088(12) 0.0131(12)
C74 0.0463(17) 0.0477(17) 0.0392(16) 0.0059(13) 0.0090(13) 0.0215(14)
C75 0.0425(16) 0.0589(19) 0.0388(16) 0.0123(14) 0.0143(13) 0.0206(15)
C76 0.0364(15) 0.0486(17) 0.0463(17) 0.0168(14) 0.0129(13) 0.0133(13)
C77 0.0399(15) 0.0351(14) 0.0407(15) 0.0082(12) 0.0101(12) 0.0088(12)
C78 0.070(2) 0.062(2) 0.047(2) -0.0031(17) 0.0140(18) 0.029(2)
C79 0.0454(19) 0.060(2) 0.060(2) 0.0198(18) 0.0188(16) 0.0088(16)
C80 0.0399(15) 0.0267(12) 0.0365(14) 0.0087(11) 0.0085(11) 0.0074(11)
C81 0.0395(15) 0.0309(13) 0.0393(15) 0.0126(11) 0.0116(12) 0.0092(11)
C82 0.0470(16) 0.0335(14) 0.0363(15) 0.0118(11) 0.0100(12) 0.0091(12)
C83 0.0509(18) 0.0462(17) 0.0385(16) 0.0095(13) -0.0002(14) 0.0103(14)
C84 0.0440(17) 0.0520(19) 0.0491(18) 0.0108(15) 0.0037(14) 0.0151(15)
C85 0.0402(16) 0.0420(16) 0.0421(16) 0.0077(13) 0.0094(13) 0.0132(13)
C86 0.059(2) 0.0478(18) 0.0395(16) 0.0136(14) 0.0142(15) 0.0096(15)
C87 0.053(2) 0.115(4) 0.061(3) 0.012(3) -0.0030(19) 0.038(3)
C88 0.0393(14) 0.0275(12) 0.0309(13) 0.0066(10) 0.0097(11) 0.0083(11)
C89 0.0408(15) 0.0292(13) 0.0354(14) 0.0104(11) 0.0099(11) 0.0108(11)
C90 0.0392(15) 0.0342(14) 0.0323(13) 0.0089(11) 0.0092(11) 0.0068(11)
C91 0.0455(16) 0.0277(13) 0.0339(14) 0.0080(11) 0.0114(12) 0.0042(11)
C92 0.0490(17) 0.0290(13) 0.0356(14) 0.0088(11) 0.0135(12) 0.0126(12)
C93 0.0394(15) 0.0301(13) 0.0390(15) 0.0069(11) 0.0099(12) 0.0103(11)
C94 0.0421(17) 0.0434(17) 0.0507(18) 0.0159(14) 0.0098(14) 0.0047(13)
C95 0.059(2) 0.0310(15) 0.057(2) 0.0106(13) 0.0168(16) 0.0158(14)
C96 0.0339(13) 0.0266(12) 0.0344(13) 0.0084(10) 0.0117(11) 0.0067(10)
C97 0.0414(15) 0.0272(12) 0.0313(13) 0.0079(10) 0.0082(11) 0.0061(11)
C98 0.0491(17) 0.0262(13) 0.0389(15) 0.0079(11) 0.0144(13) 0.0101(12)
C99 0.0444(16) 0.0310(14) 0.0421(15) 0.0138(12) 0.0099(12) 0.0124(12)
C100 0.0403(15) 0.0339(14) 0.0365(15) 0.0114(11) 0.0080(12) 0.0068(12)
C101 0.0405(15) 0.0276(13) 0.0354(14) 0.0056(11) 0.0091(12) 0.0060(11)
C102 0.074(2) 0.0339(16) 0.0448(18) 0.0068(13) 0.0147(16) 0.0188(16)
C103 0.069(2) 0.0435(18) 0.0447(18) 0.0099(14) -0.0035(16) 0.0136(17)
F781 0.265(6) 0.123(3) 0.057(2) -0.025(2) -0.041(3) 0.156(4)
F782 0.117(3) 0.083(2) 0.0355(13) -0.0024(13) 0.0063(14) 0.0307(19)
F783 0.150(4) 0.101(3) 0.159(5) -0.078(3) 0.107(4) -0.058(3)
F791 0.0599(14) 0.0847(17) 0.105(2) 0.0265(15) 0.0486(14) 0.0096(12)
F792 0.0606(14) 0.0686(14) 0.0743(16) 0.0075(12) 0.0199(12) -0.0129(11)
F793 0.0801(17) 0.0766(17) 0.0959(19) 0.0507(15) 0.0100(14) 0.0039(13)
F861 0.198(6) 0.0422(17) 0.151(5) -0.036(3) 0.136(5) -0.039(3)
F862 0.173(5) 0.171(5) 0.0473(18) 0.055(2) 0.051(2) 0.114(4)
F863 0.0562(19) 0.111(3) 0.071(2) -0.014(2) 0.0247(17) 0.0183(19)
F871 0.0500(17) 0.185(4) 0.144(3) -0.023(3) -0.0029(18) 0.020(2)
F872 0.081(2) 0.180(4) 0.100(2) -0.020(2) -0.0041(17) 0.085(2)
F873 0.125(3) 0.312(7) 0.156(4) 0.143(4) 0.055(3) 0.154(4)
F941 0.0491(11) 0.0725(14) 0.0541(12) 0.0224(10) 0.0048(9) 0.0199(10)
F942 0.0495(12) 0.116(2) 0.0560(13) 0.0146(13) 0.0229(10) 0.0261(13)
F943 0.0442(12) 0.0510(13) 0.147(3) 0.0270(15) -0.0019(14) -0.0045(10)
F951 0.0626(14) 0.0504(12) 0.116(2) 0.0304(13) 0.0184(13) 0.0288(11)
F952 0.164(3) 0.0589(15) 0.0824(18) -0.0191(13) -0.0146(19) 0.0644(18)
F953 0.105(2) 0.0637(14) 0.117(2) 0.0586(15) 0.0568(17) 0.0420(14)
F021 0.0990(19) 0.0516(13) 0.0846(17) -0.0015(11) 0.0167(14) 0.0451(13)
F022 0.133(2) 0.0569(13) 0.0419(11) -0.0010(9) 0.0167(13) 0.0434(14)
F023 0.110(2) 0.0324(10) 0.0857(17) -0.0064(10) 0.0319(15) -0.0059(11)
F031 0.109(3) 0.128(4) 0.092(3) 0.036(2) -0.050(2) -0.057(3)
F032 0.195(5) 0.0598(19) 0.080(2) 0.0129(17) -0.066(3) 0.042(2)
F033 0.149(4) 0.277(7) 0.0317(16) 0.003(3) 0.004(2) 0.121(5)

loop_
_atom_type_symbol
_atom_type_description
_atom_type_scat_dispersion_real
_atom_type_scat_dispersion_imag
_atom_type_scat_source
C C 0.0033 0.0016 'International Tables Vol C Tables 4.2.6.8 and 6.1.1.4'
H H 0.0000 0.0000 'International Tables Vol C Tables 4.2.6.8 and 6.1.1.4'
B B 0.0013 0.0007 'International Tables Vol C Tables 4.2.6.8 and 6.1.1.4'
F F 0.0171 0.0103 'International Tables Vol C Tables 4.2.6.8 and 6.1.1.4'
P P 0.1023 0.0942 'International Tables Vol C Tables 4.2.6.8 and 6.1.1.4'
Ru Ru -1.2594 0.8363 'International Tables Vol C Tables 4.2.6.8 and 6.1.1.4'

loop_
_geom_angle_atom_site_label_1
_geom_angle_atom_site_label_2
_geom_angle_atom_site_label_3
_geom_angle
C25 Ru C4 91.77(12)
C25 Ru C3 104.91(13)
C4 Ru C3 36.38(10)
C25 Ru C5 114.54(12)
C4 Ru C5 36.32(10)
C3 Ru C5 60.23(10)
C25 Ru P2 89.33(10)
C4 Ru P2 132.31(8)
C3 Ru P2 160.62(8)
C5 Ru P2 102.09(8)
C25 Ru C1 149.38(11)
C4 Ru C1 59.47(10)
C3 Ru C1 59.01(11)
C5 Ru C1 35.58(11)
P2 Ru C1 102.21(9)
C25 Ru C2 139.99(13)
C4 Ru C2 59.26(11)
C3 Ru C2 35.45(12)
C5 Ru C2 58.77(11)
P2 Ru C2 130.32(10)
C1 Ru C2 34.47(12)
C25 Ru P1 91.87(9)
C4 Ru P1 145.73(8)
C3 Ru P1 110.25(8)
C5 Ru P1 153.18(8)
P2 Ru P1 81.80(4)
C1 Ru P1 117.61(8)
C2 Ru P1 98.28(8)
C16 P1 C11 103.2(2)
C16 P1 C13 107.10(18)
C11 P1 C13 106.9(3)
C16 P1 Ru 119.04(11)
C11 P1 Ru 107.37(13)
C13 P1 Ru 112.26(13)
C12 P2 C22 105.2(3)
C12 P2 C19 102.0(3)
C22 P2 C19 108.2(3)
C12 P2 Ru 105.70(14)
C22 P2 Ru 117.34(16)
C19 P2 Ru 116.6(3)
C2 C1 C5 107.8(3)
C2 C1 C6 125.8(4)
C5 C1 C6 124.7(4)
C2 C1 Ru 72.79(17)
C5 C1 Ru 68.98(15)
C6 C1 Ru 135.1(2)
C1 C2 C3 108.5(3)
C1 C2 C7 126.3(4)
C3 C2 C7 123.7(4)
C1 C2 Ru 72.74(17)
C3 C2 Ru 68.79(16)
C7 C2 Ru 134.8(2)
C4 C3 C2 107.6(3)
C4 C3 C8 125.8(3)
C2 C3 C8 124.8(3)
C4 C3 Ru 70.56(15)
C2 C3 Ru 75.76(17)
C8 C3 Ru 131.4(2)
C5 C4 C3 108.2(3)
C5 C4 C9 124.7(3)
C3 C4 C9 126.3(3)
C5 C4 Ru 73.30(15)
C3 C4 Ru 73.06(16)
C9 C4 Ru 127.6(2)
C4 C5 C1 107.8(3)
C4 C5 C10 124.0(3)
C1 C5 C10 125.6(3)
C4 C5 Ru 70.37(15)
C1 C5 Ru 75.45(16)
C10 C5 Ru 134.4(2)
C1 C6 H6A 109.5
C1 C6 H6B 109.5
H6A C6 H6B 109.5
C1 C6 H6C 109.5
H6A C6 H6C 109.5
H6B C6 H6C 109.5
C2 C7 H7A 109.5
C2 C7 H7B 109.5
H7A C7 H7B 109.5
C2 C7 H7C 109.5
H7A C7 H7C 109.5
H7B C7 H7C 109.5
C3 C8 H8A 109.5
C3 C8 H8B 109.5
H8A C8 H8B 109.5
C3 C8 H8C 109.5
H8A C8 H8C 109.5
H8B C8 H8C 109.5
C4 C9 H9A 109.5
C4 C9 H9B 109.5
H9A C9 H9B 109.5
C4 C9 H9C 109.5
H9A C9 H9C 109.5
H9B C9 H9C 109.5
C5 C10 H10A 109.5
C5 C10 H10B 109.5
H10A C10 H10B 109.5
C5 C10 H10C 109.5
H10A C10 H10C 109.5
H10B C10 H10C 109.5
C12 C11 P1 118.7(3)
C12 C11 H11A 107.6
P1 C11 H11A 107.6
C12 C11 H11B 107.6
P1 C11 H11B 107.6
H11A C11 H11B 107.1
C11 C12 P2 119.6(4)
C11 C12 H12A 107.4
P2 C12 H12A 107.4
C11 C12 H12B 107.4
P2 C12 H12B 107.4
H12A C12 H12B 107.0
C14 C13 C15 112.7(4)
C14 C13 P1 110.9(3)
C15 C13 P1 118.4(4)
C14 C13 H13 104.4
C15 C13 H13 104.4
P1 C13 H13 104.4
C13 C14 H14A 109.5
C13 C14 H14B 109.5
H14A C14 H14B 109.5
C13 C14 H14C 109.5
H14A C14 H14C 109.5
H14B C14 H14C 109.5
C13 C15 H15A 109.5
C13 C15 H15B 109.5
H15A C15 H15B 109.5
C13 C15 H15C 109.5
H15A C15 H15C 109.5
H15B C15 H15C 109.5
C17 C16 C18 110.0(3)
C17 C16 P1 112.7(2)
C18 C16 P1 112.1(2)
C17 C16 H16 107.3
C18 C16 H16 107.3
P1 C16 H16 107.3
C16 C17 H17A 109.5
C16 C17 H17B 109.5
H17A C17 H17B 109.5
C16 C17 H17C 109.5
H17A C17 H17C 109.5
H17B C17 H17C 109.5
C16 C18 H18A 109.5
C16 C18 H18B 109.5
H18A C18 H18B 109.5
C16 C18 H18C 109.5
H18A C18 H18C 109.5
H18B C18 H18C 109.5
C21 C19 C20 120.2(7)
C21 C19 P2 122.4(7)
C20 C19 P2 115.5(3)
C21 C19 H19 94.6
C20 C19 H19 94.6
P2 C19 H19 94.6
C19 C20 H20A 109.5
C19 C20 H20B 109.5
H20A C20 H20B 109.5
C19 C20 H20C 109.5
H20A C20 H20C 109.5
H20B C20 H20C 109.5
C19 C21 H21A 109.5
C19 C21 H21B 109.5
H21A C21 H21B 109.5
C19 C21 H21C 109.5
H21A C21 H21C 109.5
H21B C21 H21C 109.5
C24 C22 C23 109.1(4)
C24 C22 P2 114.8(4)
C23 C22 P2 112.3(3)
C24 C22 H22 106.7
C23 C22 H22 106.7
P2 C22 H22 106.7
C22 C23 H23A 109.5
C22 C23 H23B 109.5
H23A C23 H23B 109.5
C22 C23 H23C 109.5
H23A C23 H23C 109.5
H23B C23 H23C 109.5
C22 C24 H24A 109.5
C22 C24 H24E 109.5
H24A C24 H24E 109.5
C22 C24 H24F 109.5
H24A C24 H24F 109.5
H24E C24 H24F 109.5
C26 C25 Ru 171.0(2)
C27 C26 C25 129.8(3)
C27 C26 H26 115.1
C25 C26 H26 115.1
C26 C27 C34 118.6(3)
C26 C27 C28 122.8(3)
C34 C27 C28 118.7(3)
C29 C28 C33 118.7(3)
C29 C28 C27 120.6(3)
C33 C28 C27 120.6(3)
C30 C29 C28 120.8(4)
C30 C29 H29 119.6
C28 C29 H29 119.6
C31 C30 C29 119.6(4)
C31 C30 H30 120.2
C29 C30 H30 120.2
C32 C31 C30 120.1(4)
C32 C31 H31 120.0
C30 C31 H31 120.0
C31 C32 C33 121.0(4)
C31 C32 H32 119.5
C33 C32 H32 119.5
C32 C33 C28 119.8(4)
C32 C33 H33 120.1
C28 C33 H33 120.1
C35 C34 C39 118.6(3)
C35 C34 C27 121.4(3)
C39 C34 C27 120.0(3)
C36 C35 C34 121.2(4)
C36 C35 H35 119.4
C34 C35 H35 119.4
C37 C36 C35 119.3(5)
C37 C36 H36 120.3
C35 C36 H36 120.3
C38 C37 C36 120.7(4)
C38 C37 H37 119.7
C36 C37 H37 119.7
C37 C38 C39 120.6(4)
C37 C38 H38 119.7
C39 C38 H38 119.7
C38 C39 C34 119.5(4)
C38 C39 H39 120.2
C34 C39 H39 120.2
C48 B1 C64 109.5(2)
C48 B1 C56 107.8(2)
C64 B1 C56 112.0(2)
C48 B1 C40 112.1(2)
C64 B1 C40 105.2(2)
C56 B1 C40 110.3(2)
C41 C40 C45 115.1(2)
C41 C40 B1 123.7(2)
C45 C40 B1 121.2(2)
C40 C41 C42 122.6(3)
C40 C41 H41 118.7
C42 C41 H41 118.7
C43 C42 C41 120.8(3)
C43 C42 C46 119.4(3)
C41 C42 C46 119.7(3)
C44 C43 C42 117.9(3)
C44 C43 H43 121.0
C42 C43 H43 121.0
C43 C44 C45 121.0(3)
C43 C44 C47 119.1(3)
C45 C44 C47 119.9(3)
C44 C45 C40 122.5(3)
C44 C45 H45 118.8
C40 C45 H45 118.8
F464 C46 F461 123.3(6)
F464 C46 F466 105.5(7)
F461 C46 F466 50.4(5)
F464 C46 F463 44.5(5)
F461 C46 F463 111.6(5)
F466 C46 F463 135.2(5)
F464 C46 F462 49.7(5)
F461 C46 F462 109.2(6)
F466 C46 F462 64.6(5)
F463 C46 F462 94.1(5)
F464 C46 F465 105.2(7)
F461 C46 F465 55.1(5)
F466 C46 F465 104.7(6)
F463 C46 F465 66.4(5)
F462 C46 F465 140.9(5)
F464 C46 C42 119.8(6)
F461 C46 C42 116.9(3)
F466 C46 C42 112.3(5)
F463 C46 C42 112.1(4)
F462 C46 C42 110.6(3)
F465 C46 C42 108.2(5)
F471 C47 F472 107.0(3)
F471 C47 F473 106.5(3)
F472 C47 F473 104.1(3)
F471 C47 C44 112.7(3)
F472 C47 C44 114.0(3)
F473 C47 C44 111.8(3)
C53 C48 C49 115.7(2)
C53 C48 B1 120.0(2)
C49 C48 B1 124.0(2)
C50 C49 C48 121.8(3)
C50 C49 H49 119.1
C48 C49 H49 119.1
C51 C50 C49 121.1(3)
C51 C50 C54 118.1(3)
C49 C50 C54 120.7(3)
C52 C51 C50 118.3(3)
C52 C51 H51 120.8
C50 C51 H51 120.8
C51 C52 C53 120.7(3)
C51 C52 C55 119.7(3)
C53 C52 C55 119.6(3)
C52 C53 C48 122.3(3)
C52 C53 H53 118.8
C48 C53 H53 118.8
F543 C54 F541 106.6(4)
F543 C54 F542 105.3(4)
F541 C54 F542 104.8(3)
F543 C54 C50 113.0(3)
F541 C54 C50 112.8(3)
F542 C54 C50 113.7(3)
F554 C55 F555 107.7(15)
F554 C55 F552 40.3(11)
F555 C55 F552 129.7(11)
F554 C55 F551 130.3(14)
F555 C55 F551 57.3(11)
F552 C55 F551 108.7(4)
F554 C55 F553 66.6(12)
F555 C55 F553 48.3(11)
F552 C55 F553 104.2(4)
F551 C55 F553 103.3(4)
F554 C55 F556 106.2(14)
F555 C55 F556 105.7(13)
F552 C55 F556 67.9(10)
F551 C55 F556 50.2(10)
F553 C55 F556 140.8(10)
F554 C55 C52 114.8(14)
F555 C55 C52 115.6(11)
F552 C55 C52 113.9(3)
F551 C55 C52 114.0(3)
F553 C55 C52 111.8(3)
F556 C55 C52 106.0(10)
C61 C56 C57 114.7(3)
C61 C56 B1 123.6(3)
C57 C56 B1 121.7(2)
C58 C57 C56 122.8(3)
C58 C57 H57 118.6
C56 C57 H57 118.6
C59 C58 C57 121.0(3)
C59 C58 C62 119.2(3)
C57 C58 C62 119.7(3)
C60 C59 C58 117.7(3)
C60 C59 H59 121.1
C58 C59 H59 121.1
C59 C60 C61 121.3(3)
C59 C60 C63 119.5(3)
C61 C60 C63 119.2(3)
C60 C61 C56 122.5(3)
C60 C61 H61 118.8
C56 C61 H61 118.8
F621 C62 F623 106.5(5)
F621 C62 F622 105.1(4)
F623 C62 F622 104.5(4)
F621 C62 C58 113.7(3)
F623 C62 C58 111.8(4)
F622 C62 C58 114.4(4)
F635 C63 F632 127.6(6)
F635 C63 F634 108.2(8)
F632 C63 F634 48.2(5)
F635 C63 F631 46.1(6)
F632 C63 F631 110.3(6)
F634 C63 F631 133.2(6)
F635 C63 F633 51.3(6)
F632 C63 F633 107.7(5)
F634 C63 F633 64.3(6)
F631 C63 F633 96.3(5)
F635 C63 F636 105.1(7)
F632 C63 F636 55.4(5)
F634 C63 F636 102.1(7)
F631 C63 F636 63.1(5)
F633 C63 F636 138.1(5)
F635 C63 C60 117.3(6)
F632 C63 C60 115.1(3)
F634 C63 C60 112.5(6)
F631 C63 C60 114.2(3)
F633 C63 C60 111.5(4)
F636 C63 C60 110.3(5)
C65 C64 C69 114.8(2)
C65 C64 B1 120.9(2)
C69 C64 B1 124.0(2)
C66 C65 C64 123.1(3)
C66 C65 H65 118.5
C64 C65 H65 118.5
C67 C66 C65 120.1(3)
C67 C66 C70 120.9(3)
C65 C66 C70 118.9(3)
C66 C67 C68 118.3(3)
C66 C67 H67 120.9
C68 C67 H67 120.9
C69 C68 C67 121.2(3)
C69 C68 C71 119.6(3)
C67 C68 C71 119.2(3)
C68 C69 C64 122.4(3)
C68 C69 H69 118.8
C64 C69 H69 118.8
F702 C70 F703 107.1(3)
F702 C70 F701 107.0(3)
F703 C70 F701 102.3(3)
F702 C70 C66 114.2(3)
F703 C70 C66 112.8(3)
F701 C70 C66 112.7(3)
F715 C71 F712 133.2(5)
F715 C71 F714 106.0(7)
F712 C71 F714 53.6(6)
F715 C71 F716 106.2(7)
F712 C71 F716 53.0(5)
F714 C71 F716 102.7(7)
F715 C71 F713 57.8(5)
F712 C71 F713 105.1(5)
F714 C71 F713 54.0(5)
F716 C71 F713 135.7(5)
F715 C71 F711 47.7(5)
F712 C71 F711 108.6(5)
F714 C71 F711 129.6(5)
F716 C71 F711 61.5(5)
F713 C71 F711 102.0(4)
F715 C71 C68 113.7(5)
F712 C71 C68 113.0(3)
F714 C71 C68 115.7(5)
F716 C71 C68 111.5(5)
F713 C71 C68 112.7(3)
F711 C71 C68 114.6(3)
C80 B2 C72 111.1(2)
C80 B2 C88 105.7(2)
C72 B2 C88 110.7(2)
C80 B2 C96 114.3(2)
C72 B2 C96 104.0(2)
C88 B2 C96 111.3(2)
C73 C72 C77 115.6(3)
C73 C72 B2 125.8(3)
C77 C72 B2 118.4(2)
C74 C73 C72 122.2(3)
C74 C73 H73 118.9
C72 C73 H73 118.9
C75 C74 C73 121.1(3)
C75 C74 C78 119.2(3)
C73 C74 C78 119.7(3)
C74 C75 C76 118.1(3)
C74 C75 H75 120.9
C76 C75 H75 120.9
C77 C76 C75 120.7(3)
C77 C76 C79 120.1(3)
C75 C76 C79 119.2(3)
C76 C77 C72 122.3(3)
C76 C77 H77 118.9
C72 C77 H77 118.9
F786 C78 F784 114.0(11)
F786 C78 F781 43.8(7)
F784 C78 F781 129.2(9)
F786 C78 F783 125.4(8)
F784 C78 F783 33.6(7)
F781 C78 F783 112.2(5)
F786 C78 F782 58.7(8)
F784 C78 F782 71.4(8)
F781 C78 F782 101.9(4)
F783 C78 F782 103.1(4)
F786 C78 F785 98.6(9)
F784 C78 F785 92.6(9)
F781 C78 F785 59.4(6)
F783 C78 F785 60.8(7)
F782 C78 F785 139.5(7)
F786 C78 C74 121.1(8)
F784 C78 C74 115.8(9)
F781 C78 C74 113.2(3)
F783 C78 C74 113.4(3)
F782 C78 C74 112.1(3)
F785 C78 C74 108.4(7)
F792 C79 F791 106.2(3)
F792 C79 F793 106.1(3)
F791 C79 F793 106.3(3)
F792 C79 C76 113.0(3)
F791 C79 C76 112.3(3)
F793 C79 C76 112.4(3)
C81 C80 C85 115.4(3)
C81 C80 B2 121.9(3)
C85 C80 B2 122.5(3)
C82 C81 C80 122.4(3)
C82 C81 H81 118.8
C80 C81 H81 118.8
C83 C82 C81 120.9(3)
C83 C82 C86 118.7(3)
C81 C82 C86 120.3(3)
C82 C83 C84 118.0(3)
C82 C83 H83 121.0
C84 C83 H83 121.0
C83 C84 C85 121.0(3)
C83 C84 C87 118.3(3)
C85 C84 C87 120.7(3)
C84 C85 C80 122.1(3)
C84 C85 H85 118.9
C80 C85 H85 118.9
F864 C86 F861 124.9(7)
F864 C86 F865 113.4(9)
F861 C86 F865 32.1(5)
F864 C86 F862 58.8(7)
F861 C86 F862 110.7(5)
F865 C86 F862 134.6(7)
F864 C86 F863 40.2(6)
F861 C86 F863 106.4(4)
F865 C86 F863 80.8(6)
F862 C86 F863 98.3(4)
F864 C86 F866 107.0(8)
F861 C86 F866 64.2(6)
F865 C86 F866 96.0(7)
F862 C86 F866 53.7(5)
F863 C86 F866 135.8(5)
F864 C86 C82 119.3(6)
F861 C86 C82 114.1(3)
F865 C86 C82 108.5(7)
F862 C86 C82 113.4(3)
F863 C86 C82 112.6(3)
F866 C86 C82 110.1(5)
F873 C87 F872 111.3(5)
F873 C87 F871 102.5(4)
F872 C87 F871 102.2(4)
F873 C87 C84 113.6(4)
F872 C87 C84 115.0(4)
F871 C87 C84 111.0(4)
C89 C88 C93 115.7(3)
C89 C88 B2 124.5(2)
C93 C88 B2 119.8(2)
C88 C89 C90 122.4(3)
C88 C89 H89 118.8
C90 C89 H89 118.8
C91 C90 C89 120.7(3)
C91 C90 C94 120.2(3)
C89 C90 C94 119.1(3)
C90 C91 C92 118.3(3)
C90 C91 H91 120.9
C92 C91 H91 120.9
C93 C92 C91 120.7(3)
C93 C92 C95 121.7(3)
C91 C92 C95 117.6(3)
C92 C93 C88 122.2(3)
C92 C93 H93 118.9
C88 C93 H93 118.9
F943 C94 F941 106.3(3)
F943 C94 F942 105.9(3)
F941 C94 F942 104.9(3)
F943 C94 C90 113.4(3)
F941 C94 C90 112.9(3)
F942 C94 C90 112.7(3)
F952 C95 F951 107.4(3)
F952 C95 F953 106.0(3)
F951 C95 F953 104.3(3)
F952 C95 C92 112.7(3)
F951 C95 C92 113.8(3)
F953 C95 C92 112.0(3)
C97 C96 C101 115.3(2)
C97 C96 B2 125.9(2)
C101 C96 B2 118.8(2)
C96 C97 C98 122.3(3)
C96 C97 H97 118.9
C98 C97 H97 118.9
C99 C98 C97 121.1(3)
C99 C98 C102 118.9(3)
C97 C98 C102 120.1(3)
C98 C99 C100 117.8(3)
C98 C99 H99 121.1
C100 C99 H99 121.1
C101 C100 C99 120.9(3)
C101 C100 C103 120.1(3)
C99 C100 C103 119.1(3)
C100 C101 C96 122.7(3)
C100 C101 H101 118.7
C96 C101 H101 118.7
F021 C102 F023 106.3(3)
F021 C102 F022 106.0(3)
F023 C102 F022 106.3(3)
F021 C102 C98 113.1(3)
F023 C102 C98 112.6(3)
F022 C102 C98 112.0(3)
F035 C103 F034 108.8(11)
F035 C103 F032 128.0(9)
F034 C103 F032 48.7(8)
F035 C103 F031 53.7(9)
F034 C103 F031 136.3(8)
F032 C103 F031 106.3(4)
F035 C103 F033 50.2(9)
F034 C103 F033 63.5(8)
F032 C103 F033 105.5(4)
F031 C103 F033 101.8(5)
F035 C103 F036 105.2(10)
F034 C103 F036 104.5(10)
F032 C103 F036 57.1(7)
F031 C103 F036 55.7(8)
F033 C103 F036 135.7(7)
F035 C103 C100 116.4(9)
F034 C103 C100 110.0(8)
F032 C103 C100 115.5(3)
F031 C103 C100 113.5(3)
F033 C103 C100 112.9(3)
F036 C103 C100 111.2(7)

loop_
_geom_bond_atom_site_label_1
_geom_bond_atom_site_label_2
_geom_bond_distance
Ru C25 1.766(3)
Ru C4 2.261(3)
Ru C3 2.294(3)
Ru C5 2.299(3)
Ru P2 2.3801(12)
Ru C1 2.384(3)
Ru C2 2.385(3)
Ru P1 2.3926(10)
P1 C16 1.836(3)
P1 C11 1.837(4)
P1 C13 1.843(4)
P2 C12 1.832(4)
P2 C22 1.851(5)
P2 C19 1.854(6)
C1 C2 1.413(5)
C1 C5 1.433(4)
C1 C6 1.501(5)
C2 C3 1.427(5)
C2 C7 1.491(5)
C3 C4 1.422(4)
C3 C8 1.497(5)
C4 C5 1.422(4)
C4 C9 1.495(4)
C5 C10 1.494(4)
C6 H6A 0.9700
C6 H6B 0.9700
C6 H6C 0.9700
C7 H7A 0.9700
C7 H7B 0.9700
C7 H7C 0.9700
C8 H8A 0.9700
C8 H8B 0.9700
C8 H8C 0.9700
C9 H9A 0.9700
C9 H9B 0.9700
C9 H9C 0.9700
C10 H10A 0.9700
C10 H10B 0.9700
C10 H10C 0.9700
C11 C12 1.267(7)
C11 H11A 0.9800
C11 H11B 0.9800
C12 H12A 0.9800
C12 H12B 0.9800
C13 C14 1.479(7)
C13 C15 1.500(6)
C13 H13 0.9900
C14 H14A 0.9700
C14 H14B 0.9700
C14 H14C 0.9700
C15 H15A 0.9700
C15 H15B 0.9700
C15 H15C 0.9700
C16 C17 1.532(5)
C16 C18 1.538(4)
C16 H16 0.9900
C17 H17A 0.9700
C17 H17B 0.9700
C17 H17C 0.9700
C18 H18A 0.9700
C18 H18B 0.9700
C18 H18C 0.9700
C19 C21 1.319(8)
C19 C20 1.487(9)
C19 H19 0.9900
C20 H20A 0.9700
C20 H20B 0.9700
C20 H20C 0.9700
C21 H21A 0.9700
C21 H21B 0.9700
C21 H21C 0.9700
C22 C24 1.544(6)
C22 C23 1.546(6)
C22 H22 0.9900
C23 H23A 0.9700
C23 H23B 0.9700
C23 H23C 0.9700
C24 H24A 0.9700
C24 H24E 0.9700
C24 H24F 0.9700
C25 C26 1.388(4)
C26 C27 1.384(4)
C26 H26 0.9400
C27 C34 1.466(4)
C27 C28 1.468(5)
C28 C29 1.392(5)
C28 C33 1.399(5)
C29 C30 1.389(5)
C29 H29 0.9400
C30 C31 1.383(7)
C30 H30 0.9400
C31 C32 1.372(7)
C31 H31 0.9400
C32 C33 1.381(6)
C32 H32 0.9400
C33 H33 0.9400
C34 C35 1.391(5)
C34 C39 1.402(5)
C35 C36 1.388(5)
C35 H35 0.9400
C36 C37 1.374(7)
C36 H36 0.9400
C37 C38 1.371(7)
C37 H37 0.9400
C38 C39 1.393(6)
C38 H38 0.9400
C39 H39 0.9400
B1 C48 1.640(4)
B1 C64 1.649(4)
B1 C56 1.650(4)
B1 C40 1.660(4)
C40 C41 1.394(4)
C40 C45 1.404(4)
C41 C42 1.396(4)
C41 H41 0.9400
C42 C43 1.385(4)
C42 C46 1.495(5)
C43 C44 1.376(4)
C43 H43 0.9400
C44 C45 1.395(4)
C44 C47 1.501(4)
C45 H45 0.9400
C46 F464 1.198(10)
C46 F461 1.233(5)
C46 F466 1.331(9)
C46 F463 1.337(6)
C46 F462 1.342(6)
C46 F465 1.364(9)
C47 F471 1.311(4)
C47 F472 1.313(4)
C47 F473 1.317(4)
C48 C53 1.402(4)
C48 C49 1.402(4)
C49 C50 1.394(4)
C49 H49 0.9400
C50 C51 1.381(4)
C50 C54 1.506(4)
C51 C52 1.379(4)
C51 H51 0.9400
C52 C53 1.393(4)
C52 C55 1.497(4)
C53 H53 0.9400
C54 F543 1.292(4)
C54 F541 1.296(4)
C54 F542 1.313(4)
C55 F554 1.18(2)
C55 F555 1.242(19)
C55 F552 1.301(5)
C55 F551 1.312(4)
C55 F553 1.334(5)
C55 F556 1.367(19)
C56 C61 1.402(4)
C56 C57 1.405(4)
C57 C58 1.389(4)
C57 H57 0.9400
C58 C59 1.385(5)
C58 C62 1.488(5)
C59 C60 1.375(5)
C59 H59 0.9400
C60 C61 1.398(4)
C60 C63 1.500(5)
C61 H61 0.9400
C62 F621 1.306(5)
C62 F623 1.311(5)
C62 F622 1.314(5)
C63 F635 1.151(10)
C63 F632 1.231(5)
C63 F634 1.296(10)
C63 F631 1.321(6)
C63 F633 1.351(6)
C63 F636 1.394(10)
C64 C65 1.401(4)
C64 C69 1.407(4)
C65 C66 1.400(4)
C65 H65 0.9400
C66 C67 1.381(4)
C66 C70 1.494(4)
C67 C68 1.386(4)
C67 H67 0.9400
C68 C69 1.386(4)
C68 C71 1.498(4)
C69 H69 0.9400
C70 F702 1.293(4)
C70 F703 1.323(4)
C70 F701 1.331(4)
C71 F715 1.262(9)
C71 F712 1.274(5)
C71 F714 1.279(9)
C71 F716 1.302(10)
C71 F713 1.305(5)
C71 F711 1.319(5)
B2 C80 1.639(4)
B2 C72 1.645(4)
B2 C88 1.646(4)
B2 C96 1.653(4)
C72 C73 1.396(4)
C72 C77 1.407(4)
C73 C74 1.393(4)
C73 H73 0.9400
C74 C75 1.378(5)
C74 C78 1.499(5)
C75 C76 1.391(5)
C75 H75 0.9400
C76 C77 1.386(4)
C76 C79 1.501(5)
C77 H77 0.9400
C78 F786 1.217(14)
C78 F784 1.226(16)
C78 F781 1.288(5)
C78 F783 1.314(6)
C78 F782 1.350(5)
C78 F785 1.476(14)
C79 F792 1.333(5)
C79 F791 1.335(4)
C79 F793 1.337(4)
C80 C81 1.403(4)
C80 C85 1.405(4)
C81 C82 1.390(4)
C81 H81 0.9400
C82 C83 1.384(5)
C82 C86 1.499(4)
C83 C84 1.385(5)
C83 H83 0.9400
C84 C85 1.394(5)
C84 C87 1.493(5)
C85 H85 0.9400
C86 F864 1.132(11)
C86 F861 1.263(5)
C86 F865 1.306(13)
C86 F862 1.312(5)
C86 F863 1.370(5)
C86 F866 1.388(10)
C87 F873 1.289(6)
C87 F872 1.297(5)
C87 F871 1.356(7)
C88 C89 1.394(4)
C88 C93 1.402(4)
C89 C90 1.394(4)
C89 H89 0.9400
C90 C91 1.378(4)
C90 C94 1.492(4)
C91 C92 1.388(4)
C91 H91 0.9400
C92 C93 1.388(4)
C92 C95 1.499(4)
C93 H93 0.9400
C94 F943 1.335(4)
C94 F941 1.335(4)
C94 F942 1.340(4)
C95 F952 1.311(4)
C95 F951 1.330(4)
C95 F953 1.332(4)
C96 C97 1.395(4)
C96 C101 1.404(4)
C97 C98 1.401(4)
C97 H97 0.9400
C98 C99 1.377(4)
C98 C102 1.498(4)
C99 C100 1.389(4)
C99 H99 0.9400
C100 C101 1.387(4)
C100 C103 1.488(4)
C101 H101 0.9400
C102 F021 1.333(4)
C102 F023 1.333(4)
C102 F022 1.336(4)
C103 F035 1.223(15)
C103 F034 1.250(15)
C103 F032 1.294(5)
C103 F031 1.298(5)
C103 F033 1.326(5)
C103 F036 1.334(14)

loop_
_geom_torsion_atom_site_label_1
_geom_torsion_atom_site_label_2
_geom_torsion_atom_site_label_3
_geom_torsion_atom_site_label_4
_geom_torsion
C25 Ru P1 C16 -164.27(15)
C4 Ru P1 C16 -68.37(18)
C3 Ru P1 C16 -57.63(15)
C5 Ru P1 C16 6.1(2)
P2 Ru P1 C16 106.68(13)
C1 Ru P1 C16 7.13(16)
C2 Ru P1 C16 -23.09(16)
C25 Ru P1 C11 79.2(3)
C4 Ru P1 C11 175.1(3)
C3 Ru P1 C11 -174.2(3)
C5 Ru P1 C11 -110.5(3)
P2 Ru P1 C11 -9.9(2)
C1 Ru P1 C11 -109.4(3)
C2 Ru P1 C11 -139.6(3)
C25 Ru P1 C13 -38.1(2)
C4 Ru P1 C13 57.8(2)
C3 Ru P1 C13 68.6(2)
C5 Ru P1 C13 132.3(2)
P2 Ru P1 C13 -127.12(19)
C1 Ru P1 C13 133.3(2)
C2 Ru P1 C13 103.1(2)
C25 Ru P2 C12 -73.6(4)
C4 Ru P2 C12 -165.4(4)
C3 Ru P2 C12 148.5(4)
C5 Ru P2 C12 171.4(4)
C1 Ru P2 C12 135.0(4)
C2 Ru P2 C12 112.3(4)
P1 Ru P2 C12 18.4(4)
C25 Ru P2 C22 169.51(18)
C4 Ru P2 C22 77.73(19)
C3 Ru P2 C22 31.6(3)
C5 Ru P2 C22 54.53(18)
C1 Ru P2 C22 18.11(18)
C2 Ru P2 C22 -4.57(19)
P1 Ru P2 C22 -98.50(16)
C25 Ru P2 C19 38.9(2)
C4 Ru P2 C19 -52.9(3)
C3 Ru P2 C19 -99.0(3)
C5 Ru P2 C19 -76.1(2)
C1 Ru P2 C19 -112.5(2)
C2 Ru P2 C19 -135.2(3)
P1 Ru P2 C19 130.9(2)
C25 Ru C1 C2 101.3(3)
C4 Ru C1 C2 79.1(2)
C3 Ru C1 C2 36.48(18)
C5 Ru C1 C2 117.5(3)
P2 Ru C1 C2 -148.70(17)
P1 Ru C1 C2 -61.65(19)
C25 Ru C1 C5 -16.2(3)
C4 Ru C1 C5 -38.44(17)
C3 Ru C1 C5 -81.04(19)
P2 Ru C1 C5 93.78(17)
C2 Ru C1 C5 -117.5(3)
P1 Ru C1 C5 -179.17(15)
C25 Ru C1 C6 -134.8(4)
C4 Ru C1 C6 -157.1(5)
C3 Ru C1 C6 160.3(5)
C5 Ru C1 C6 -118.6(5)
P2 Ru C1 C6 -24.8(4)
C2 Ru C1 C6 123.9(5)
P1 Ru C1 C6 62.2(4)
C5 C1 C2 C3 0.6(3)
C6 C1 C2 C3 166.6(3)
Ru C1 C2 C3 -59.76(19)
C5 C1 C2 C7 -166.1(3)
C6 C1 C2 C7 -0.2(5)
Ru C1 C2 C7 133.5(3)
C5 C1 C2 Ru 60.40(19)
C6 C1 C2 Ru -133.7(3)
C25 Ru C2 C1 -129.0(2)
C4 Ru C2 C1 -79.75(19)
C3 Ru C2 C1 -118.5(3)
C5 Ru C2 C1 -37.11(17)
P2 Ru C2 C1 41.8(2)
P1 Ru C2 C1 128.00(17)
C25 Ru C2 C3 -10.5(3)
C4 Ru C2 C3 38.77(17)
C5 Ru C2 C3 81.40(18)
P2 Ru C2 C3 160.27(14)
C1 Ru C2 C3 118.5(3)
P1 Ru C2 C3 -113.49(16)
C25 Ru C2 C7 106.5(5)
C4 Ru C2 C7 155.8(5)
C3 Ru C2 C7 117.0(5)
C5 Ru C2 C7 -161.6(5)
P2 Ru C2 C7 -82.7(5)
C1 Ru C2 C7 -124.5(5)
P1 Ru C2 C7 3.5(5)
C1 C2 C3 C4 -1.6(3)
C7 C2 C3 C4 165.6(3)
Ru C2 C3 C4 -63.84(18)
C1 C2 C3 C8 -166.9(3)
C7 C2 C3 C8 0.3(5)
Ru C2 C3 C8 130.8(3)
C1 C2 C3 Ru 62.2(2)
C7 C2 C3 Ru -130.6(3)
C25 Ru C3 C4 -72.10(19)
C5 Ru C3 C4 37.96(17)
P2 Ru C3 C4 64.0(3)
C1 Ru C3 C4 79.42(18)
C2 Ru C3 C4 114.9(3)
P1 Ru C3 C4 -169.81(15)
C25 Ru C3 C2 173.03(18)
C4 Ru C3 C2 -114.9(3)
C5 Ru C3 C2 -76.91(19)
P2 Ru C3 C2 -50.9(3)
C1 Ru C3 C2 -35.46(18)
P1 Ru C3 C2 75.32(18)
C25 Ru C3 C8 49.0(4)
C4 Ru C3 C8 121.0(4)
C5 Ru C3 C8 159.0(4)
P2 Ru C3 C8 -175.0(3)
C1 Ru C3 C8 -159.5(4)
C2 Ru C3 C8 -124.1(4)
P1 Ru C3 C8 -48.8(4)
C2 C3 C4 C5 1.9(3)
C8 C3 C4 C5 167.1(3)
Ru C3 C4 C5 -65.38(19)
C2 C3 C4 C9 -168.1(3)
C8 C3 C4 C9 -3.0(5)
Ru C3 C4 C9 124.6(3)
C2 C3 C4 Ru 67.31(19)
C8 C3 C4 Ru -127.5(3)
C25 Ru C4 C5 -131.26(18)
C3 Ru C4 C5 115.7(2)
P2 Ru C4 C5 -40.6(2)
C1 Ru C4 C5 37.63(17)
C2 Ru C4 C5 77.91(19)
P1 Ru C4 C5 132.81(16)
C25 Ru C4 C3 113.08(19)
C5 Ru C4 C3 -115.7(2)
P2 Ru C4 C3 -156.22(15)
C1 Ru C4 C3 -78.03(19)
C2 Ru C4 C3 -37.75(18)
P1 Ru C4 C3 17.1(2)
C25 Ru C4 C9 -10.0(3)
C3 Ru C4 C9 -123.1(4)
C5 Ru C4 C9 121.2(4)
P2 Ru C4 C9 80.7(3)
C1 Ru C4 C9 158.9(3)
C2 Ru C4 C9 -160.9(3)
P1 Ru C4 C9 -106.0(3)
C3 C4 C5 C1 -1.5(3)
C9 C4 C5 C1 168.7(3)
Ru C4 C5 C1 -66.76(19)
C3 C4 C5 C10 -163.9(3)
C9 C4 C5 C10 6.4(5)
Ru C4 C5 C10 130.9(3)
C3 C4 C5 Ru 65.22(19)
C9 C4 C5 Ru -124.5(3)
C2 C1 C5 C4 0.6(3)
C6 C1 C5 C4 -165.6(3)
Ru C1 C5 C4 63.40(18)
C2 C1 C5 C10 162.5(3)
C6 C1 C5 C10 -3.6(5)
Ru C1 C5 C10 -134.6(3)
C2 C1 C5 Ru -62.8(2)
C6 C1 C5 Ru 131.0(3)
C25 Ru C5 C4 55.7(2)
C3 Ru C5 C4 -38.02(17)
P2 Ru C5 C4 150.54(15)
C1 Ru C5 C4 -115.3(3)
C2 Ru C5 C4 -79.37(19)
P1 Ru C5 C4 -113.69(19)
C25 Ru C5 C1 171.00(19)
C4 Ru C5 C1 115.3(3)
C3 Ru C5 C1 77.3(2)
P2 Ru C5 C1 -94.15(18)
C2 Ru C5 C1 35.94(19)
P1 Ru C5 C1 1.6(3)
C25 Ru C5 C10 -63.1(4)
C4 Ru C5 C10 -118.8(4)
C3 Ru C5 C10 -156.8(4)
P2 Ru C5 C10 31.8(4)
C1 Ru C5 C10 125.9(4)
C2 Ru C5 C10 161.9(4)
P1 Ru C5 C10 127.6(3)
C16 P1 C11 C12 -131.8(7)
C13 P1 C11 C12 115.4(7)
Ru P1 C11 C12 -5.2(8)
P1 C11 C12 P2 23.8(11)
C22 P2 C12 C11 94.5(8)
C19 P2 C12 C11 -152.6(8)
Ru P2 C12 C11 -30.3(9)
C16 P1 C13 C14 45.1(3)
C11 P1 C13 C14 155.1(3)
Ru P1 C13 C14 -87.4(3)
C16 P1 C13 C15 -87.5(4)
C11 P1 C13 C15 22.6(4)
Ru P1 C13 C15 140.1(3)
C11 P1 C16 C17 66.5(3)
C13 P1 C16 C17 179.2(3)
Ru P1 C16 C17 -52.2(3)
C11 P1 C16 C18 -58.2(3)
C13 P1 C16 C18 54.5(3)
Ru P1 C16 C18 -176.9(2)
C12 P2 C19 C21 -35.7(10)
C22 P2 C19 C21 75.0(10)
Ru P2 C19 C21 -150.2(9)
C12 P2 C19 C20 160.2(5)
C22 P2 C19 C20 -89.2(6)
Ru P2 C19 C20 45.6(6)
C12 P2 C22 C24 26.7(4)
C19 P2 C22 C24 -81.7(4)
Ru P2 C22 C24 143.8(3)
C12 P2 C22 C23 152.2(4)
C19 P2 C22 C23 43.7(4)
Ru P2 C22 C23 -90.7(4)
C4 Ru C25 C26 76.0(15)
C3 Ru C25 C26 110.4(15)
C5 Ru C25 C26 46.7(16)
P2 Ru C25 C26 -56.3(15)
C1 Ru C25 C26 57.0(16)
C2 Ru C25 C26 116.7(15)
P1 Ru C25 C26 -138.1(15)
Ru C25 C26 C27 -171.4(13)
C25 C26 C27 C34 -163.1(3)
C25 C26 C27 C28 18.0(5)
C26 C27 C28 C29 44.0(4)
C34 C27 C28 C29 -134.9(3)
C26 C27 C28 C33 -139.1(3)
C34 C27 C28 C33 41.9(4)
C33 C28 C29 C30 0.0(5)
C27 C28 C29 C30 176.9(3)
C28 C29 C30 C31 1.9(5)
C29 C30 C31 C32 -1.7(6)
C30 C31 C32 C33 -0.4(7)
C31 C32 C33 C28 2.3(7)
C29 C28 C33 C32 -2.1(6)
C27 C28 C33 C32 -179.0(4)
C26 C27 C34 C35 34.0(5)
C28 C27 C34 C35 -147.1(3)
C26 C27 C34 C39 -145.0(3)
C28 C27 C34 C39 34.0(4)
C39 C34 C35 C36 -0.8(6)
C27 C34 C35 C36 -179.8(4)
C34 C35 C36 C37 2.3(7)
C35 C36 C37 C38 -1.5(7)
C36 C37 C38 C39 -0.8(8)
C37 C38 C39 C34 2.3(7)
C35 C34 C39 C38 -1.5(6)
C27 C34 C39 C38 177.5(4)
C48 B1 C40 C41 -109.4(3)
C64 B1 C40 C41 131.6(3)
C56 B1 C40 C41 10.7(3)
C48 B1 C40 C45 74.8(3)
C64 B1 C40 C45 -44.1(3)
C56 B1 C40 C45 -165.1(2)
C45 C40 C41 C42 3.5(4)
B1 C40 C41 C42 -172.5(3)
C40 C41 C42 C43 -2.5(4)
C40 C41 C42 C46 176.7(3)
C41 C42 C43 C44 -0.6(4)
C46 C42 C43 C44 -179.8(3)
C42 C43 C44 C45 2.4(4)
C42 C43 C44 C47 -176.8(3)
C43 C44 C45 C40 -1.3(4)
C47 C44 C45 C40 177.9(3)
C41 C40 C45 C44 -1.6(4)
B1 C40 C45 C44 174.5(2)
C43 C42 C46 F464 3.2(9)
C41 C42 C46 F464 -176.0(7)
C43 C42 C46 F461 -176.6(6)
C41 C42 C46 F461 4.2(7)
C43 C42 C46 F466 127.8(6)
C41 C42 C46 F466 -51.4(6)
C43 C42 C46 F463 -45.9(6)
C41 C42 C46 F463 134.9(5)
C43 C42 C46 F462 57.7(6)
C41 C42 C46 F462 -121.5(5)
C43 C42 C46 F465 -117.1(5)
C41 C42 C46 F465 63.7(6)
C43 C44 C47 F471 -39.0(4)
C45 C44 C47 F471 141.8(3)
C43 C44 C47 F472 -161.3(3)
C45 C44 C47 F472 19.5(4)
C43 C44 C47 F473 81.0(4)
C45 C44 C47 F473 -98.3(4)
C64 B1 C48 C53 -44.7(3)
C56 B1 C48 C53 77.3(3)
C40 B1 C48 C53 -161.1(2)
C64 B1 C48 C49 142.1(3)
C56 B1 C48 C49 -95.9(3)
C40 B1 C48 C49 25.7(4)
C53 C48 C49 C50 -0.7(4)
B1 C48 C49 C50 172.8(3)
C48 C49 C50 C51 -0.3(5)
C48 C49 C50 C54 178.6(3)
C49 C50 C51 C52 1.1(5)
C54 C50 C51 C52 -177.9(3)
C50 C51 C52 C53 -0.8(5)
C50 C51 C52 C55 177.6(3)
C51 C52 C53 C48 -0.3(5)
C55 C52 C53 C48 -178.6(3)
C49 C48 C53 C52 1.0(4)
B1 C48 C53 C52 -172.8(3)
C51 C50 C54 F543 -21.6(5)
C49 C50 C54 F543 159.5(4)
C51 C50 C54 F541 99.4(4)
C49 C50 C54 F541 -79.5(4)
C51 C50 C54 F542 -141.5(3)
C49 C50 C54 F542 39.5(5)
C51 C52 C55 F554 -172.1(14)
C53 C52 C55 F554 6.3(14)
C51 C52 C55 F555 -45.7(14)
C53 C52 C55 F555 132.6(13)
C51 C52 C55 F552 143.5(4)
C53 C52 C55 F552 -38.1(6)
C51 C52 C55 F551 18.0(5)
C53 C52 C55 F551 -163.6(3)
C51 C52 C55 F553 -98.7(4)
C53 C52 C55 F553 79.7(5)
C51 C52 C55 F556 71.0(11)
C53 C52 C55 F556 -110.6(11)
C48 B1 C56 C61 -5.9(3)
C64 B1 C56 C61 114.6(3)
C40 B1 C56 C61 -128.6(3)
C48 B1 C56 C57 174.6(2)
C64 B1 C56 C57 -64.9(3)
C40 B1 C56 C57 51.8(3)
C61 C56 C57 C58 -2.2(4)
B1 C56 C57 C58 177.5(3)
C56 C57 C58 C59 0.8(5)
C56 C57 C58 C62 179.0(3)
C57 C58 C59 C60 1.2(5)
C62 C58 C59 C60 -177.0(3)
C58 C59 C60 C61 -1.6(5)
C58 C59 C60 C63 178.2(3)
C59 C60 C61 C56 0.1(5)
C63 C60 C61 C56 -179.7(3)
C57 C56 C61 C60 1.7(4)
B1 C56 C61 C60 -177.9(3)
C59 C58 C62 F621 -151.5(4)
C57 C58 C62 F621 30.3(5)
C59 C58 C62 F623 87.8(5)
C57 C58 C62 F623 -90.4(5)
C59 C58 C62 F622 -30.8(5)
C57 C58 C62 F622 151.0(4)
C59 C60 C63 F635 101.6(8)
C61 C60 C63 F635 -78.5(9)
C59 C60 C63 F632 -77.9(7)
C61 C60 C63 F632 101.9(7)
C59 C60 C63 F634 -24.9(7)
C61 C60 C63 F634 154.9(6)
C59 C60 C63 F631 153.0(5)
C61 C60 C63 F631 -27.2(6)
C59 C60 C63 F633 45.2(6)
C61 C60 C63 F633 -135.0(5)
C59 C60 C63 F636 -138.2(6)
C61 C60 C63 F636 41.6(6)
C48 B1 C64 C65 -39.8(3)
C56 B1 C64 C65 -159.3(2)
C40 B1 C64 C65 80.9(3)
C48 B1 C64 C69 147.7(2)
C56 B1 C64 C69 28.2(3)
C40 B1 C64 C69 -91.7(3)
C69 C64 C65 C66 3.6(4)
B1 C64 C65 C66 -169.6(2)
C64 C65 C66 C67 -2.2(4)
C64 C65 C66 C70 175.8(3)
C65 C66 C67 C68 -0.3(4)
C70 C66 C67 C68 -178.3(3)
C66 C67 C68 C69 1.1(4)
C66 C67 C68 C71 -178.6(3)
C67 C68 C69 C64 0.5(4)
C71 C68 C69 C64 -179.8(3)
C65 C64 C69 C68 -2.8(4)
B1 C64 C69 C68 170.2(2)
C67 C66 C70 F702 -8.5(5)
C65 C66 C70 F702 173.5(3)
C67 C66 C70 F703 114.0(3)
C65 C66 C70 F703 -64.0(4)
C67 C66 C70 F701 -130.9(3)
C65 C66 C70 F701 51.1(4)
C69 C68 C71 F715 58.4(7)
C67 C68 C71 F715 -121.9(7)
C69 C68 C71 F712 -119.3(6)
C67 C68 C71 F712 60.5(7)
C69 C68 C71 F714 -178.5(7)
C67 C68 C71 F714 1.3(8)
C69 C68 C71 F716 -61.6(7)
C67 C68 C71 F716 118.2(6)
C69 C68 C71 F713 121.9(4)
C67 C68 C71 F713 -58.4(5)
C69 C68 C71 F711 5.8(6)
C67 C68 C71 F711 -174.4(4)
C80 B2 C72 C73 123.2(3)
C88 B2 C72 C73 6.2(4)
C96 B2 C72 C73 -113.4(3)
C80 B2 C72 C77 -61.6(3)
C88 B2 C72 C77 -178.7(2)
C96 B2 C72 C77 61.8(3)
C77 C72 C73 C74 1.1(4)
B2 C72 C73 C74 176.4(3)
C72 C73 C74 C75 -0.2(5)
C72 C73 C74 C78 179.5(3)
C73 C74 C75 C76 -0.7(5)
C78 C74 C75 C76 179.6(3)
C74 C75 C76 C77 0.7(5)
C74 C75 C76 C79 -176.7(3)
C75 C76 C77 C72 0.2(5)
C79 C76 C77 C72 177.5(3)
C73 C72 C77 C76 -1.1(4)
B2 C72 C77 C76 -176.7(3)
C75 C74 C78 F786 29.8(11)
C73 C74 C78 F786 -149.9(10)
C75 C74 C78 F784 -115.3(9)
C73 C74 C78 F784 65.0(10)
C75 C74 C78 F781 78.6(5)
C73 C74 C78 F781 -101.2(5)
C75 C74 C78 F783 -152.2(5)
C73 C74 C78 F783 28.1(6)
C75 C74 C78 F782 -36.0(5)
C73 C74 C78 F782 144.3(3)
C75 C74 C78 F785 142.4(8)
C73 C74 C78 F785 -37.3(8)
C77 C76 C79 F792 23.3(5)
C75 C76 C79 F792 -159.4(3)
C77 C76 C79 F791 143.4(3)
C75 C76 C79 F791 -39.3(5)
C77 C76 C79 F793 -96.8(4)
C75 C76 C79 F793 80.5(4)
C72 B2 C80 C81 165.7(2)
C88 B2 C80 C81 -74.3(3)
C96 B2 C80 C81 48.4(3)
C72 B2 C80 C85 -20.2(4)
C88 B2 C80 C85 99.8(3)
C96 B2 C80 C85 -137.5(3)
C85 C80 C81 C82 3.9(4)
B2 C80 C81 C82 178.3(3)
C80 C81 C82 C83 -4.6(4)
C80 C81 C82 C86 173.7(3)
C81 C82 C83 C84 1.2(5)
C86 C82 C83 C84 -177.0(3)
C82 C83 C84 C85 2.5(5)
C82 C83 C84 C87 -177.9(4)
C83 C84 C85 C80 -3.1(5)
C87 C84 C85 C80 177.3(4)
C81 C80 C85 C84 -0.1(4)
B2 C80 C85 C84 -174.5(3)
C83 C82 C86 F864 -109.1(9)
C81 C82 C86 F864 72.6(9)
C83 C82 C86 F861 85.0(6)
C81 C82 C86 F861 -93.3(6)
C83 C82 C86 F865 119.0(7)
C81 C82 C86 F865 -59.3(7)
C83 C82 C86 F862 -42.9(5)
C81 C82 C86 F862 138.8(4)
C83 C82 C86 F863 -153.5(4)
C81 C82 C86 F863 28.2(5)
C83 C82 C86 F866 15.1(7)
C81 C82 C86 F866 -163.2(6)
C83 C84 C87 F873 41.6(7)
C85 C84 C87 F873 -138.9(5)
C83 C84 C87 F872 171.4(4)
C85 C84 C87 F872 -9.0(7)
C83 C84 C87 F871 -73.3(5)
C85 C84 C87 F871 106.3(4)
C80 B2 C88 C89 120.9(3)
C72 B2 C88 C89 -118.8(3)
C96 B2 C88 C89 -3.7(4)
C80 B2 C88 C93 -58.5(3)
C72 B2 C88 C93 61.8(3)
C96 B2 C88 C93 176.8(2)
C93 C88 C89 C90 -2.2(4)
B2 C88 C89 C90 178.4(3)
C88 C89 C90 C91 0.6(4)
C88 C89 C90 C94 -179.7(3)
C89 C90 C91 C92 1.1(4)
C94 C90 C91 C92 -178.6(3)
C90 C91 C92 C93 -1.1(4)
C90 C91 C92 C95 180.0(3)
C91 C92 C93 C88 -0.6(4)
C95 C92 C93 C88 178.3(3)
C89 C88 C93 C92 2.2(4)
B2 C88 C93 C92 -178.3(3)
C91 C90 C94 F943 -12.1(4)
C89 C90 C94 F943 168.2(3)
C91 C90 C94 F941 -133.1(3)
C89 C90 C94 F941 47.2(4)
C91 C90 C94 F942 108.2(3)
C89 C90 C94 F942 -71.5(4)
C93 C92 C95 F952 -114.0(4)
C91 C92 C95 F952 64.9(4)
C93 C92 C95 F951 8.5(4)
C91 C92 C95 F951 -172.5(3)
C93 C92 C95 F953 126.5(3)
C91 C92 C95 F953 -54.5(4)
C80 B2 C96 C97 -0.3(4)
C72 B2 C96 C97 -121.5(3)
C88 B2 C96 C97 119.3(3)
C80 B2 C96 C101 176.3(2)
C72 B2 C96 C101 55.1(3)
C88 B2 C96 C101 -64.1(3)
C101 C96 C97 C98 1.6(4)
B2 C96 C97 C98 178.3(3)
C96 C97 C98 C99 -1.3(4)
C96 C97 C98 C102 179.6(3)
C97 C98 C99 C100 0.1(4)
C102 C98 C99 C100 179.1(3)
C98 C99 C100 C101 0.8(4)
C98 C99 C100 C103 -179.4(3)
C99 C100 C101 C96 -0.5(4)
C103 C100 C101 C96 179.7(3)
C97 C96 C101 C100 -0.7(4)
B2 C96 C101 C100 -177.6(3)
C99 C98 C102 F021 35.9(4)
C97 C98 C102 F021 -145.1(3)
C99 C98 C102 F023 -84.7(4)
C97 C98 C102 F023 94.4(4)
C99 C98 C102 F022 155.6(3)
C97 C98 C102 F022 -25.4(5)
C101 C100 C103 F035 11.1(12)
C99 C100 C103 F035 -168.6(11)
C101 C100 C103 F034 -113.2(10)
C99 C100 C103 F034 67.1(10)
C101 C100 C103 F032 -165.9(4)
C99 C100 C103 F032 14.3(6)
C101 C100 C103 F031 70.9(5)
C99 C100 C103 F031 -108.9(5)
C101 C100 C103 F033 -44.3(6)
C99 C100 C103 F033 135.9(5)
C101 C100 C103 F036 131.5(9)
C99 C100 C103 F036 -48.3(9)
